data_4084608
loop_
_publ_author_name
'Korb, Marcus'
'Lang, Heinrich'

_publ_section_title
;
 Planar Chirality from the Chiral Pool: Diastereoselective Anionic
 Phospho-Fries Rearrangements at Ferrocene
;
_journal_issue 22
_journal_name_full Organometallics
_journal_page_first 6643
_journal_paper_doi 10.1021/om500953c
_journal_volume 33
_journal_year 2014
_chemical_absolute_configuration rmad
_chemical_formula_moiety 'C50 H76 Fe O7 P2, 0.25(C H2 Cl2)'
_chemical_formula_sum 'C50.25 H76.5 Cl0.5 Fe O7 P2'
_chemical_formula_weight 928.12
_chemical_name_systematic
;
 ?
;
_space_group_crystal_system monoclinic
_space_group_IT_number 5
_space_group_name_Hall 'C 2y'
_space_group_name_H-M_alt 'C 1 2 1'
_symmetry_space_group_name_Hall 'C 2y'
_symmetry_space_group_name_H-M 'C 1 2 1'
_atom_sites_solution_hydrogens geom
_audit_creation_method SHELXL-2013
_cell_angle_alpha 90
_cell_angle_beta 90.458(2)
_cell_angle_gamma 90
_cell_formula_units_Z 8
_cell_length_a 43.1922(8)
_cell_length_b 8.5461(2)
_cell_length_c 26.5582(5)
_cell_measurement_reflns_used 17587
_cell_measurement_temperature 110.00(10)
_cell_measurement_theta_max 28.3280
_cell_measurement_theta_min 3.2190
_cell_volume 9803.0(3)
_computing_cell_refinement
;
CrysAlisPro, Agilent Technologies,
Version 1.171.36.28 (release 01-02-2013 CrysAlis171 .NET)
(compiled Feb  1 2013,16:14:44)
;
_computing_data_collection
;
CrysAlisPro, Agilent Technologies,
Version 1.171.36.28 (release 01-02-2013 CrysAlis171 .NET)
(compiled Feb  1 2013,16:14:44)
;
_computing_data_reduction
;
CrysAlisPro, Agilent Technologies,
Version 1.171.36.28 (release 01-02-2013 CrysAlis171 .NET)
(compiled Feb  1 2013,16:14:44)
;
_computing_structure_refinement 'SHELXL-2013 (Sheldrick, 2013)'
_computing_structure_solution 'SHELXS-2013 (Sheldrick, 2013)'
_diffrn_ambient_temperature 110.00(10)
_diffrn_measured_fraction_theta_full 0.990
_diffrn_measured_fraction_theta_max 0.990
_diffrn_measurement_device_type 'oxford gemini s'
_diffrn_measurement_method '\w scans'
_diffrn_radiation_type MoK\a
_diffrn_radiation_wavelength 0.71073
_diffrn_reflns_av_R_equivalents 0.0229
_diffrn_reflns_av_unetI/netI 0.0322
_diffrn_reflns_Laue_measured_fraction_full 0.990
_diffrn_reflns_Laue_measured_fraction_max 0.990
_diffrn_reflns_limit_h_max 51
_diffrn_reflns_limit_h_min -52
_diffrn_reflns_limit_k_max 10
_diffrn_reflns_limit_k_min -8
_diffrn_reflns_limit_l_max 32
_diffrn_reflns_limit_l_min -32
_diffrn_reflns_number 41406
_diffrn_reflns_point_group_measured_fraction_full 0.903
_diffrn_reflns_point_group_measured_fraction_max 0.903
_diffrn_reflns_theta_full 25.500
_diffrn_reflns_theta_max 25.500
_diffrn_reflns_theta_min 2.875
_diffrn_standards_decay_% 0
_diffrn_standards_interval_count 50
_diffrn_standards_interval_time 10
_diffrn_standards_number 2
_exptl_absorpt_coefficient_mu 0.449
_exptl_absorpt_correction_T_max 1.00000
_exptl_absorpt_correction_T_min 0.91200
_exptl_absorpt_correction_type multi-scan
_exptl_absorpt_process_details
;
CrysAlisPro, Agilent Technologies,
Version 1.171.36.28 (release 01-02-2013 CrysAlis171 .NET)
(compiled Feb  1 2013,16:14:44)
Empirical absorption correction using spherical harmonics,
 implemented in SCALE3 ABSPACK scaling algorithm.
;
_exptl_crystal_colour orange
_exptl_crystal_density_diffrn 1.258
_exptl_crystal_description block
_exptl_crystal_F_000 3988
_exptl_crystal_size_max 0.4
_exptl_crystal_size_mid 0.4
_exptl_crystal_size_min 0.2
_refine_diff_density_max 1.138
_refine_diff_density_min -0.546
_refine_diff_density_rms 0.046
_refine_ls_abs_structure_details
;
 Flack x determined using 6056 quotients [(I+)-(I-)]/[(I+)+(I-)]
 (Parsons and Flack (2004), Acta Cryst. A60, s61).
;
_refine_ls_abs_structure_Flack 0.005(4)
_refine_ls_extinction_method none
_refine_ls_goodness_of_fit_ref 1.021
_refine_ls_hydrogen_treatment constr
_refine_ls_matrix_type full
_refine_ls_number_parameters 1114
_refine_ls_number_reflns 16504
_refine_ls_number_restraints 56
_refine_ls_restrained_S_all 1.039
_refine_ls_R_factor_all 0.0370
_refine_ls_R_factor_gt 0.0333
_refine_ls_shift/su_max 0.003
_refine_ls_shift/su_mean 0.000
_refine_ls_structure_factor_coef Fsqd
_refine_ls_weighting_details 'w=1/[\s^2^(Fo^2^)+(0.0423P)^2^+7.1661P] where P=(Fo^2^+2Fc^2^)/3'
_refine_ls_weighting_scheme calc
_refine_ls_wR_factor_gt 0.0807
_refine_ls_wR_factor_ref 0.0825
_reflns_Friedel_coverage 0.702
_reflns_Friedel_fraction_full 0.803
_reflns_Friedel_fraction_max 0.803
_reflns_number_gt 15499
_reflns_number_total 16504
_reflns_threshold_expression 'I > 2\s(I)'
_cod_data_source_file om500953c_si_002.cif
_cod_data_source_block MK-338-A3-F2
_cod_depositor_comments 'Adding full bibliography for 4084604--4084613.cif.'
_cod_original_formula_sum 'C50.25 H76.50 Cl0.50 Fe O7 P2'
_cod_database_code 4084608
_shelx_space_group_comment
;
The symmetry employed for this shelxl refinement is uniquely defined
by the following loop, which should always be used as a source of
symmetry information in preference to the above space-group names.
They are only intended as comments.
;
_shelxl_version_number 2013-4

loop_
_space_group_symop_operation_xyz
'x, y, z'
'-x, y, -z'
'x+1/2, y+1/2, z'
'-x+1/2, y+1/2, -z'

loop_
_atom_site_label
_atom_site_type_symbol
_atom_site_fract_x
_atom_site_fract_y
_atom_site_fract_z
_atom_site_U_iso_or_equiv
_atom_site_adp_type
_atom_site_occupancy
_atom_site_site_symmetry_order
_atom_site_calc_flag
_atom_site_refinement_flags_posn
_atom_site_refinement_flags_adp
_atom_site_refinement_flags_occupancy
_atom_site_disorder_assembly
_atom_site_disorder_group
Cl1 Cl 0.0000 1.0054(12) 0.0000 0.298(4) Uani 1 2 d DS TU P . .
Cl2 Cl 0.00201(12) 1.2718(9) 0.05268(16) 0.153(2) Uani 0.5 1 d D U P . .
C1S C 0.0191(3) 1.1004(16) 0.0520(5) 0.117(5) Uani 0.5 1 d D U P . .
H1S1 H 0.0159 1.0442 0.0832 0.140 Uiso 0.5 1 calc R U P . .
H1S2 H 0.0412 1.1106 0.0462 0.140 Uiso 0.5 1 calc R U P . .
C1 C 0.10261(7) 0.3109(4) 0.26562(11) 0.0177(7) Uani 1 1 d . . . . .
C2 C 0.10933(7) 0.2611(4) 0.21561(13) 0.0202(7) Uani 1 1 d . . . . .
C3 C 0.10816(8) 0.0960(4) 0.21321(14) 0.0256(8) Uani 1 1 d . . . . .
H3 H 0.1116 0.0353 0.1847 0.031 Uiso 1 1 calc R U . . .
C4 C 0.10084(8) 0.0395(4) 0.26167(13) 0.0261(8) Uani 1 1 d . . . . .
H4 H 0.0985 -0.0650 0.2706 0.031 Uiso 1 1 calc R U . . .
C5 C 0.09773(7) 0.1698(4) 0.29425(12) 0.0218(7) Uani 1 1 d . . . . .
H5 H 0.0933 0.1651 0.3284 0.026 Uiso 1 1 calc R U . . .
C6 C 0.02828(8) 0.3257(6) 0.23292(15) 0.0363(9) Uani 1 1 d . . . . .
H6 H 0.0275 0.4325 0.2396 0.044 Uiso 1 1 calc R U . . .
C7 C 0.03410(9) 0.2598(5) 0.18588(15) 0.0342(9) Uani 1 1 d . . . . .
H7 H 0.0378 0.3133 0.1560 0.041 Uiso 1 1 calc R U . . .
C8 C 0.03332(10) 0.0944(6) 0.1925(2) 0.0586(15) Uani 1 1 d . . . . .
H8 H 0.0364 0.0190 0.1678 0.070 Uiso 1 1 calc R U . . .
C9 C 0.02688(11) 0.0671(8) 0.2440(3) 0.073(2) Uani 1 1 d . . . . .
H9 H 0.0250 -0.0305 0.2592 0.088 Uiso 1 1 calc R U . . .
C10 C 0.02386(9) 0.2099(8) 0.26785(18) 0.0565(15) Uani 1 1 d . . . . .
H10 H 0.0196 0.2249 0.3018 0.068 Uiso 1 1 calc R U . . .
C11 C 0.18902(7) 0.4352(4) 0.30020(12) 0.0204(7) Uani 1 1 d . . . . .
C12 C 0.16208(7) 0.5417(4) 0.28472(11) 0.0170(7) Uani 1 1 d . . . . .
H12 H 0.1557 0.5145 0.2503 0.020 Uiso 1 1 calc R U . . .
C13 C 0.17552(7) 0.7110(4) 0.28442(12) 0.0198(7) Uani 1 1 d . . . . .
C14 C 0.21066(7) 0.6767(5) 0.29247(12) 0.0236(7) Uani 1 1 d . . . . .
H14 H 0.2245 0.7567 0.2787 0.028 Uiso 1 1 calc R U . . .
C15 C 0.21723(8) 0.6346(5) 0.34754(13) 0.0317(9) Uani 1 1 d . . . . .
H15A H 0.2096 0.7149 0.3701 0.038 Uiso 1 1 calc R U . . .
H15B H 0.2392 0.6198 0.3536 0.038 Uiso 1 1 calc R U . . .
C16 C 0.19925(7) 0.4796(5) 0.35420(12) 0.0281(8) Uani 1 1 d . . . . .
H16A H 0.2125 0.3993 0.3687 0.034 Uiso 1 1 calc R U . . .
H16B H 0.1814 0.4944 0.3757 0.034 Uiso 1 1 calc R U . . .
C17 C 0.21424(7) 0.5132(4) 0.26833(12) 0.0216(7) Uani 1 1 d . . . . .
H17A H 0.2093 0.5129 0.2326 0.026 Uiso 1 1 calc R U . . .
H17B H 0.2346 0.4682 0.2741 0.026 Uiso 1 1 calc R U . . .
C18 C 0.18322(8) 0.2631(4) 0.29212(15) 0.0312(8) Uani 1 1 d . . . . .
H18A H 0.1667 0.2293 0.3135 0.047 Uiso 1 1 calc R U . . .
H18B H 0.2017 0.2053 0.3002 0.047 Uiso 1 1 calc R U . . .
H18C H 0.1776 0.2451 0.2576 0.047 Uiso 1 1 calc R U . . .
C19 C 0.17030(8) 0.7880(4) 0.23292(12) 0.0261(8) Uani 1 1 d . . . . .
H19A H 0.1485 0.7948 0.2260 0.039 Uiso 1 1 calc R U . . .
H19B H 0.1801 0.7263 0.2073 0.039 Uiso 1 1 calc R U . . .
H19C H 0.1791 0.8912 0.2332 0.039 Uiso 1 1 calc R U . . .
C20 C 0.16184(8) 0.8158(4) 0.32476(12) 0.0255(7) Uani 1 1 d . . . . .
H20A H 0.1736 0.9110 0.3269 0.038 Uiso 1 1 calc R U . . .
H20B H 0.1625 0.7628 0.3566 0.038 Uiso 1 1 calc R U . . .
H20C H 0.1407 0.8399 0.3162 0.038 Uiso 1 1 calc R U . . .
C21 C 0.07646(8) 0.4928(5) 0.42911(12) 0.0296(8) Uani 1 1 d . . . . .
C22 C 0.07881(7) 0.5848(4) 0.37986(11) 0.0192(7) Uani 1 1 d . . . . .
H22 H 0.0972 0.6517 0.3809 0.023 Uiso 1 1 calc R U . . .
C23 C 0.04898(7) 0.6896(4) 0.37783(11) 0.0213(7) Uani 1 1 d . . . . .
C24 C 0.03389(7) 0.6482(5) 0.42913(12) 0.0287(8) Uani 1 1 d . . . . .
H24 H 0.0197 0.7283 0.4417 0.034 Uiso 1 1 calc R U . . .
C25 C 0.02009(9) 0.4836(5) 0.42765(14) 0.0389(10) Uani 1 1 d . . . . .
H25A H 0.0068 0.4699 0.3984 0.047 Uiso 1 1 calc R U . . .
H25B H 0.0083 0.4620 0.4578 0.047 Uiso 1 1 calc R U . . .
C26 C 0.04903(10) 0.3777(5) 0.42452(15) 0.0418(11) Uani 1 1 d . . . . .
H26A H 0.0494 0.3022 0.4518 0.050 Uiso 1 1 calc R U . . .
H26B H 0.0495 0.3222 0.3927 0.050 Uiso 1 1 calc R U . . .
C27 C 0.06232(8) 0.6203(5) 0.46302(12) 0.0328(9) Uani 1 1 d . . . . .
H27A H 0.0569 0.5814 0.4961 0.039 Uiso 1 1 calc R U . . .
H27B H 0.0754 0.7120 0.4661 0.039 Uiso 1 1 calc R U . . .
C28 C 0.10709(10) 0.4218(6) 0.44496(15) 0.0508(13) Uani 1 1 d . . . . .
H28A H 0.1141 0.3513 0.4193 0.076 Uiso 1 1 calc R U . . .
H28B H 0.1045 0.3656 0.4759 0.076 Uiso 1 1 calc R U . . .
H28C H 0.1221 0.5034 0.4497 0.076 Uiso 1 1 calc R U . . .
C29 C 0.05832(8) 0.8622(4) 0.37667(14) 0.0301(8) Uani 1 1 d . . . . .
H29A H 0.0700 0.8827 0.3468 0.045 Uiso 1 1 calc R U . . .
H29B H 0.0708 0.8859 0.4058 0.045 Uiso 1 1 calc R U . . .
H29C H 0.0401 0.9262 0.3767 0.045 Uiso 1 1 calc R U . . .
C30 C 0.02861(7) 0.6564(5) 0.33190(12) 0.0271(8) Uani 1 1 d . . . . .
H30A H 0.0098 0.7155 0.3343 0.041 Uiso 1 1 calc R U . . .
H30B H 0.0238 0.5468 0.3306 0.041 Uiso 1 1 calc R U . . .
H30C H 0.0394 0.6861 0.3019 0.041 Uiso 1 1 calc R U . . .
C31 C 0.20249(9) 0.1067(5) 0.10355(15) 0.0352(9) Uani 1 1 d . . . . .
C32 C 0.18386(8) 0.2520(4) 0.08959(13) 0.0273(8) Uani 1 1 d . . . . .
H32 H 0.1711 0.2291 0.0598 0.033 Uiso 1 1 calc R U . . .
C33 C 0.20806(8) 0.3812(4) 0.07594(13) 0.0281(8) Uani 1 1 d . . . . .
C34 C 0.23848(9) 0.2866(5) 0.08092(15) 0.0363(9) Uani 1 1 d . . . . .
H34 H 0.2557 0.3294 0.0614 0.044 Uiso 1 1 calc R U . . .
C35 C 0.24647(9) 0.2547(5) 0.13655(16) 0.0403(10) Uani 1 1 d . . . . .
H35A H 0.2460 0.3502 0.1562 0.048 Uiso 1 1 calc R U . . .
H35B H 0.2667 0.2066 0.1401 0.048 Uiso 1 1 calc R U . . .
C36 C 0.22064(9) 0.1413(5) 0.15246(15) 0.0393(10) Uani 1 1 d . . . . .
H36A H 0.2073 0.1894 0.1773 0.047 Uiso 1 1 calc R U . . .
H36B H 0.2293 0.0460 0.1665 0.047 Uiso 1 1 calc R U . . .
C37 C 0.22837(9) 0.1221(5) 0.06450(16) 0.0413(10) Uani 1 1 d . . . . .
H37A H 0.2446 0.0447 0.0691 0.050 Uiso 1 1 calc R U . . .
H37B H 0.2206 0.1192 0.0301 0.050 Uiso 1 1 calc R U . . .
C38 C 0.18392(11) -0.0418(5) 0.10371(19) 0.0529(12) Uani 1 1 d . . . . .
H38A H 0.1687 -0.0367 0.1297 0.079 Uiso 1 1 calc R U . . .
H38B H 0.1974 -0.1291 0.1098 0.079 Uiso 1 1 calc R U . . .
H38C H 0.1738 -0.0546 0.0717 0.079 Uiso 1 1 calc R U . . .
C39 C 0.20324(10) 0.4351(6) 0.02161(14) 0.0452(11) Uani 1 1 d . . . . .
H39A H 0.1827 0.4769 0.0177 0.068 Uiso 1 1 calc R U . . .
H39B H 0.2058 0.3477 -0.0007 0.068 Uiso 1 1 calc R U . . .
H39C H 0.2182 0.5145 0.0137 0.068 Uiso 1 1 calc R U . . .
C40 C 0.20605(9) 0.5236(5) 0.11009(15) 0.0370(9) Uani 1 1 d . . . . .
H40A H 0.2226 0.5943 0.1026 0.056 Uiso 1 1 calc R U . . .
H40B H 0.2077 0.4910 0.1446 0.056 Uiso 1 1 calc R U . . .
H40C H 0.1866 0.5753 0.1047 0.056 Uiso 1 1 calc R U . . .
C41 C 0.08822(13) 0.5238(8) 0.01936(16) 0.0720(16) Uani 1 1 d D U . . .
C42 C 0.09194(8) 0.5072(5) 0.07591(12) 0.0323(9) Uani 1 1 d . . . . .
H42 H 0.0772 0.4288 0.0881 0.039 Uiso 1 1 calc R U . . .
C43 C 0.08255(9) 0.6709(5) 0.09653(14) 0.0400(9) Uani 1 1 d . . . . .
C44 C 0.07155(13) 0.7566(7) 0.0489(2) 0.0696(17) Uani 1 1 d . . . . .
H44 H 0.0564 0.8394 0.0554 0.083 Uiso 1 1 calc R U . . .
C45 C 0.09909(18) 0.8110(11) 0.0190(3) 0.110(3) Uani 1 1 d . . . . .
H45A H 0.1142 0.8642 0.0401 0.132 Uiso 1 1 calc R U . . .
H45B H 0.0930 0.8785 -0.0087 0.132 Uiso 1 1 calc R U . . .
C46 C 0.11111(15) 0.6502(12) 0.0004(2) 0.105(3) Uani 1 1 d . . . . .
H46A H 0.1317 0.6305 0.0137 0.126 Uiso 1 1 calc R U . . .
H46B H 0.1120 0.6488 -0.0361 0.126 Uiso 1 1 calc R U . . .
C47 C 0.05859(13) 0.6219(9) 0.01809(18) 0.079(2) Uani 1 1 d . . . . .
H47A H 0.0527 0.6530 -0.0158 0.095 Uiso 1 1 calc R U . . .
H47B H 0.0414 0.5702 0.0345 0.095 Uiso 1 1 calc R U . . .
C48 C 0.0971(6) 0.386(3) -0.0120(10) 0.112(7) Uani 0.4 1 d D U P A 1
H48A H 0.0938 0.4098 -0.0469 0.168 Uiso 0.4 1 calc R U P A 1
H48B H 0.0847 0.2974 -0.0028 0.168 Uiso 0.4 1 calc R U P A 1
H48C H 0.1186 0.3618 -0.0063 0.168 Uiso 0.4 1 calc R U P A 1
C48' C 0.0848(3) 0.3638(18) -0.0056(7) 0.096(5) Uani 0.6 1 d D U P A 2
H48D H 0.0825 0.3770 -0.0413 0.144 Uiso 0.6 1 calc R U P A 2
H48E H 0.0668 0.3119 0.0074 0.144 Uiso 0.6 1 calc R U P A 2
H48F H 0.1028 0.3019 0.0014 0.144 Uiso 0.6 1 calc R U P A 2
C49 C 0.10864(13) 0.7525(6) 0.1243(2) 0.0693(17) Uani 1 1 d . . . . .
H49A H 0.1258 0.7666 0.1020 0.104 Uiso 1 1 calc R U . . .
H49B H 0.1150 0.6901 0.1526 0.104 Uiso 1 1 calc R U . . .
H49C H 0.1016 0.8527 0.1359 0.104 Uiso 1 1 calc R U . . .
C50 C 0.05588(11) 0.6522(6) 0.13359(18) 0.0593(14) Uani 1 1 d . . . . .
H50A H 0.0389 0.6005 0.1172 0.089 Uiso 1 1 calc R U . . .
H50B H 0.0494 0.7535 0.1450 0.089 Uiso 1 1 calc R U . . .
H50C H 0.0627 0.5909 0.1619 0.089 Uiso 1 1 calc R U . . .
O1 O 0.13560(4) 0.5216(3) 0.31787(7) 0.0180(5) Uani 1 1 d . . . . .
O2 O 0.08117(5) 0.4757(3) 0.33833(7) 0.0182(5) Uani 1 1 d . . . . .
O3 O 0.09460(5) 0.6307(3) 0.25738(8) 0.0204(5) Uani 1 1 d . . . . .
O4 O 0.11685(5) 0.3657(3) 0.17717(8) 0.0253(5) Uani 1 1 d . . . . .
O5 O 0.11254(6) 0.1706(4) 0.10331(9) 0.0396(6) Uani 1 1 d . . . . .
O6 O 0.16367(5) 0.2997(3) 0.13073(8) 0.0284(6) Uani 1 1 d . . . . .
O7 O 0.12328(5) 0.4611(3) 0.09098(9) 0.0299(6) Uani 1 1 d . . . . .
P1 P 0.10269(2) 0.50211(10) 0.29148(3) 0.01538(17) Uani 1 1 d . . . . .
P2 P 0.12772(2) 0.30972(12) 0.12296(3) 0.0272(2) Uani 1 1 d . . . . .
Fe1 Fe 0.06669(2) 0.18661(5) 0.23690(2) 0.01971(11) Uani 1 1 d . . . . .
C51 C 0.35242(7) 0.2972(4) 0.35820(12) 0.0176(7) Uani 1 1 d . . . . .
C52 C 0.35539(7) 0.2533(4) 0.30620(12) 0.0172(7) Uani 1 1 d . . . . .
C53 C 0.35588(7) 0.0893(4) 0.30231(13) 0.0208(7) Uani 1 1 d . . . . .
H53 H 0.3576 0.0319 0.2727 0.025 Uiso 1 1 calc R U . . .
C54 C 0.35328(7) 0.0269(4) 0.35142(13) 0.0212(7) Uani 1 1 d . . . . .
H54 H 0.3529 -0.0788 0.3597 0.025 Uiso 1 1 calc R U . . .
C55 C 0.35144(7) 0.1526(4) 0.38579(12) 0.0201(7) Uani 1 1 d . . . . .
H55 H 0.3498 0.1434 0.4206 0.024 Uiso 1 1 calc R U . . .
C56 C 0.27749(7) 0.3022(5) 0.33689(14) 0.0285(8) Uani 1 1 d . . . . .
H56 H 0.2772 0.4092 0.3433 0.034 Uiso 1 1 calc R U . . .
C57 C 0.28039(8) 0.2312(4) 0.28907(13) 0.0260(8) Uani 1 1 d . . . . .
H57 H 0.2823 0.2833 0.2585 0.031 Uiso 1 1 calc R U . . .
C58 C 0.27992(8) 0.0680(5) 0.29584(17) 0.0349(10) Uani 1 1 d . . . . .
H58 H 0.2816 -0.0070 0.2706 0.042 Uiso 1 1 calc R U . . .
C59 C 0.27649(8) 0.0385(5) 0.34810(18) 0.0415(11) Uani 1 1 d . . . . .
H59 H 0.2753 -0.0594 0.3632 0.050 Uiso 1 1 calc R U . . .
C60 C 0.27515(7) 0.1837(6) 0.37291(14) 0.0370(9) Uani 1 1 d . . . . .
H60 H 0.2731 0.1984 0.4074 0.044 Uiso 1 1 calc R U . . .
C61 C 0.44111(7) 0.4146(4) 0.38801(13) 0.0230(7) Uani 1 1 d . . . . .
C62 C 0.41414(7) 0.5234(4) 0.37443(11) 0.0177(7) Uani 1 1 d . . . . .
H62 H 0.4073 0.5001 0.3400 0.021 Uiso 1 1 calc R U . . .
C63 C 0.42802(7) 0.6923(4) 0.37567(11) 0.0204(7) Uani 1 1 d . . . . .
C64 C 0.46297(7) 0.6543(4) 0.38384(12) 0.0254(8) Uani 1 1 d . . . . .
H64 H 0.4769 0.7355 0.3711 0.031 Uiso 1 1 calc R U . . .
C65 C 0.46961(8) 0.6075(5) 0.43823(14) 0.0329(9) Uani 1 1 d . . . . .
H65A H 0.4619 0.6851 0.4616 0.039 Uiso 1 1 calc R U . . .
H65B H 0.4916 0.5922 0.4441 0.039 Uiso 1 1 calc R U . . .
C66 C 0.45158(8) 0.4516(5) 0.44260(13) 0.0308(9) Uani 1 1 d . . . . .
H66A H 0.4339 0.4633 0.4645 0.037 Uiso 1 1 calc R U . . .
H66B H 0.4648 0.3693 0.4558 0.037 Uiso 1 1 calc R U . . .
C67 C 0.46642(7) 0.4976(4) 0.35752(13) 0.0251(7) Uani 1 1 d . . . . .
H67A H 0.4867 0.4516 0.3626 0.030 Uiso 1 1 calc R U . . .
H67B H 0.4615 0.5030 0.3219 0.030 Uiso 1 1 calc R U . . .
C68 C 0.43503(9) 0.2445(4) 0.37796(17) 0.0389(10) Uani 1 1 d . . . . .
H68A H 0.4184 0.2091 0.3988 0.058 Uiso 1 1 calc R U . . .
H68B H 0.4533 0.1850 0.3855 0.058 Uiso 1 1 calc R U . . .
H68C H 0.4295 0.2306 0.3432 0.058 Uiso 1 1 calc R U . . .
C69 C 0.42284(9) 0.7745(4) 0.32502(13) 0.0299(8) Uani 1 1 d . . . . .
H69A H 0.4011 0.7757 0.3171 0.045 Uiso 1 1 calc R U . . .
H69B H 0.4338 0.7194 0.2992 0.045 Uiso 1 1 calc R U . . .
H69C H 0.4304 0.8800 0.3271 0.045 Uiso 1 1 calc R U . . .
C70 C 0.41422(8) 0.7943(4) 0.41738(13) 0.0280(8) Uani 1 1 d . . . . .
H70A H 0.4256 0.8904 0.4199 0.042 Uiso 1 1 calc R U . . .
H70B H 0.4154 0.7395 0.4489 0.042 Uiso 1 1 calc R U . . .
H70C H 0.3930 0.8169 0.4095 0.042 Uiso 1 1 calc R U . . .
C71 C 0.33621(7) 0.4873(5) 0.52539(11) 0.0236(7) Uani 1 1 d . . . . .
C72 C 0.33473(7) 0.5743(4) 0.47516(11) 0.0176(7) Uani 1 1 d . . . . .
H72 H 0.3528 0.6429 0.4723 0.021 Uiso 1 1 calc R U . . .
C73 C 0.30466(6) 0.6766(4) 0.47750(10) 0.0183(6) Uani 1 1 d . . . . .
C74 C 0.29350(7) 0.6403(4) 0.53170(11) 0.0230(7) Uani 1 1 d . . . . .
H74 H 0.2801 0.7211 0.5460 0.028 Uiso 1 1 calc R U . . .
C75 C 0.28029(8) 0.4737(5) 0.53512(13) 0.0278(8) Uani 1 1 d . . . . .
H75A H 0.2646 0.4558 0.5094 0.033 Uiso 1 1 calc R U . . .
H75B H 0.2714 0.4543 0.5679 0.033 Uiso 1 1 calc R U . . .
C76 C 0.30914(8) 0.3697(4) 0.52640(13) 0.0271(8) Uani 1 1 d . . . . .
H76A H 0.3118 0.2948 0.5535 0.033 Uiso 1 1 calc R U . . .
H76B H 0.3075 0.3137 0.4947 0.033 Uiso 1 1 calc R U . . .
C77 C 0.32421(8) 0.6180(5) 0.56032(12) 0.0286(8) Uani 1 1 d . . . . .
H77A H 0.3213 0.5827 0.5947 0.034 Uiso 1 1 calc R U . . .
H77B H 0.3372 0.7107 0.5598 0.034 Uiso 1 1 calc R U . . .
C78 C 0.31290(8) 0.8499(4) 0.47240(13) 0.0276(8) Uani 1 1 d . . . . .
H78A H 0.3221 0.8680 0.4401 0.041 Uiso 1 1 calc R U . . .
H78B H 0.3273 0.8785 0.4985 0.041 Uiso 1 1 calc R U . . .
H78C H 0.2945 0.9119 0.4754 0.041 Uiso 1 1 calc R U . . .
C79 C 0.28111(7) 0.6356(4) 0.43634(12) 0.0247(8) Uani 1 1 d . . . . .
H79A H 0.2777 0.5246 0.4361 0.037 Uiso 1 1 calc R U . . .
H79B H 0.2889 0.6681 0.4042 0.037 Uiso 1 1 calc R U . . .
H79C H 0.2619 0.6884 0.4429 0.037 Uiso 1 1 calc R U . . .
C81 C 0.43637(8) 0.1056(4) 0.17661(14) 0.0277(8) Uani 1 1 d . . . . .
C82 C 0.41880(7) 0.2598(4) 0.17019(12) 0.0221(7) Uani 1 1 d . . . . .
H82 H 0.4053 0.2531 0.1405 0.027 Uiso 1 1 calc R U . . .
C83 C 0.44399(8) 0.3887(4) 0.16143(13) 0.0242(8) Uani 1 1 d . . . . .
C84 C 0.47361(8) 0.2867(4) 0.16160(13) 0.0285(8) Uani 1 1 d . . . . .
H84 H 0.4911 0.3339 0.1440 0.034 Uiso 1 1 calc R U . . .
C85 C 0.48139(8) 0.2297(5) 0.21480(14) 0.0328(9) Uani 1 1 d . . . . .
H85A H 0.4814 0.3157 0.2386 0.039 Uiso 1 1 calc R U . . .
H85B H 0.5014 0.1785 0.2159 0.039 Uiso 1 1 calc R U . . .
C86 C 0.45494(8) 0.1125(5) 0.22593(14) 0.0345(9) Uani 1 1 d . . . . .
H86A H 0.4632 0.0103 0.2346 0.041 Uiso 1 1 calc R U . . .
H86B H 0.4422 0.1494 0.2534 0.041 Uiso 1 1 calc R U . . .
C87 C 0.46217(8) 0.1329(5) 0.13829(14) 0.0316(8) Uani 1 1 d . . . . .
H87A H 0.4778 0.0514 0.1391 0.038 Uiso 1 1 calc R U . . .
H87B H 0.4543 0.1463 0.1043 0.038 Uiso 1 1 calc R U . . .
C88 C 0.41663(10) -0.0394(5) 0.1705(2) 0.0556(13) Uani 1 1 d . . . . .
H88A H 0.4028 -0.0478 0.1985 0.083 Uiso 1 1 calc R U . . .
H88B H 0.4297 -0.1301 0.1694 0.083 Uiso 1 1 calc R U . . .
H88C H 0.4049 -0.0323 0.1398 0.083 Uiso 1 1 calc R U . . .
C89 C 0.43945(10) 0.4671(6) 0.11012(15) 0.0466(11) Uani 1 1 d . . . . .
H89A H 0.4190 0.5109 0.1080 0.070 Uiso 1 1 calc R U . . .
H89B H 0.4420 0.3908 0.0839 0.070 Uiso 1 1 calc R U . . .
H89C H 0.4545 0.5487 0.1062 0.070 Uiso 1 1 calc R U . . .
C90 C 0.44365(8) 0.5165(5) 0.20113(15) 0.0344(9) Uani 1 1 d . . . . .
H90A H 0.4619 0.5799 0.1980 0.052 Uiso 1 1 calc R U . . .
H90B H 0.4432 0.4699 0.2340 0.052 Uiso 1 1 calc R U . . .
H90C H 0.4256 0.5806 0.1965 0.052 Uiso 1 1 calc R U . . .
C91 C 0.32841(9) 0.5491(5) 0.10869(14) 0.0352(9) Uani 1 1 d . . . . .
C92 C 0.32883(7) 0.5172(4) 0.16506(12) 0.0228(7) Uani 1 1 d . . . . .
H92 H 0.3146 0.4309 0.1722 0.027 Uiso 1 1 calc R U . . .
C93 C 0.31619(7) 0.6694(5) 0.18999(13) 0.0274(7) Uani 1 1 d . . . . .
C94 C 0.30573(9) 0.7636(5) 0.14278(16) 0.0388(10) Uani 1 1 d . . . . .
H94 H 0.2890 0.8385 0.1491 0.047 Uiso 1 1 calc R U . . .
C094 C 0.36796(9) 0.4189(5) 0.53655(14) 0.0386(10) Uani 1 1 d . . . . .
H09A H 0.3728 0.3409 0.5118 0.058 Uiso 1 1 calc R U . . .
H09B H 0.3680 0.3720 0.5694 0.058 Uiso 1 1 calc R U . . .
H09C H 0.3832 0.5006 0.5355 0.058 Uiso 1 1 calc R U . . .
C95 C 0.33366(10) 0.8339(6) 0.11651(18) 0.0507(12) Uani 1 1 d . . . . .
H95A H 0.3465 0.8932 0.1398 0.061 Uiso 1 1 calc R U . . .
H95B H 0.3274 0.9010 0.0888 0.061 Uiso 1 1 calc R U . . .
C96 C 0.35059(9) 0.6868(7) 0.09758(15) 0.0511(13) Uani 1 1 d . . . . .
H96A H 0.3701 0.6731 0.1153 0.061 Uiso 1 1 calc R U . . .
H96B H 0.3546 0.6945 0.0618 0.061 Uiso 1 1 calc R U . . .
C97 C 0.29702(9) 0.6334(5) 0.10598(15) 0.0409(10) Uani 1 1 d . . . . .
H97A H 0.2923 0.6725 0.0725 0.049 Uiso 1 1 calc R U . . .
H97B H 0.2801 0.5690 0.1180 0.049 Uiso 1 1 calc R U . . .
C98 C 0.33280(11) 0.4051(7) 0.07685(14) 0.0543(13) Uani 1 1 d . . . . .
H98A H 0.3531 0.3626 0.0829 0.081 Uiso 1 1 calc R U . . .
H98B H 0.3307 0.4322 0.0419 0.081 Uiso 1 1 calc R U . . .
H98C H 0.3174 0.3285 0.0854 0.081 Uiso 1 1 calc R U . . .
C99 C 0.28817(9) 0.6309(5) 0.22292(16) 0.0398(10) Uani 1 1 d . . . . .
H99A H 0.2947 0.5662 0.2506 0.060 Uiso 1 1 calc R U . . .
H99B H 0.2729 0.5763 0.2032 0.060 Uiso 1 1 calc R U . . .
H99C H 0.2794 0.7261 0.2356 0.060 Uiso 1 1 calc R U . . .
C100 C 0.33987(9) 0.7530(5) 0.22296(16) 0.0388(10) Uani 1 1 d . . . . .
H10A H 0.3591 0.7616 0.2052 0.058 Uiso 1 1 calc R U . . .
H10B H 0.3431 0.6946 0.2534 0.058 Uiso 1 1 calc R U . . .
H10C H 0.3324 0.8557 0.2311 0.058 Uiso 1 1 calc R U . . .
O8 O 0.38832(4) 0.5003(3) 0.40820(7) 0.0177(5) Uani 1 1 d . . . . .
O9 O 0.33474(5) 0.4625(3) 0.43408(8) 0.0181(5) Uani 1 1 d . . . . .
O10 O 0.34562(5) 0.6177(3) 0.35236(8) 0.0213(5) Uani 1 1 d . . . . .
O11 O 0.35757(5) 0.3638(3) 0.26819(8) 0.0219(5) Uani 1 1 d . . . . .
O12 O 0.34645(5) 0.1843(3) 0.19223(8) 0.0281(5) Uani 1 1 d . . . . .
O13 O 0.40024(5) 0.2939(3) 0.21423(8) 0.0238(5) Uani 1 1 d . . . . .
O14 O 0.35975(5) 0.4742(3) 0.18287(8) 0.0222(5) Uani 1 1 d . . . . .
P3 P 0.35432(2) 0.48681(10) 0.38500(3) 0.01594(17) Uani 1 1 d . . . . .
P4 P 0.36436(2) 0.31546(11) 0.21138(3) 0.02044(18) Uani 1 1 d . . . . .
Fe2 Fe 0.31583(2) 0.16513(5) 0.33519(2) 0.01776(11) Uani 1 1 d . . . . .

loop_
_atom_site_aniso_label
_atom_site_aniso_U_11
_atom_site_aniso_U_22
_atom_site_aniso_U_33
_atom_site_aniso_U_23
_atom_site_aniso_U_13
_atom_site_aniso_U_12
Cl1 0.217(6) 0.496(12) 0.183(5) 0.000 0.019(4) 0.000
Cl2 0.132(4) 0.245(7) 0.082(3) 0.004(3) -0.007(3) -0.089(4)
C1S 0.113(9) 0.163(11) 0.074(7) 0.010(8) -0.018(7) -0.036(9)
C1 0.0109(14) 0.0209(18) 0.0212(15) -0.0014(14) 0.0023(12) -0.0012(13)
C2 0.0164(16) 0.0190(18) 0.0252(17) 0.0027(14) 0.0062(13) 0.0011(13)
C3 0.0266(19) 0.0194(19) 0.0309(19) -0.0037(15) 0.0075(15) 0.0036(15)
C4 0.0217(18) 0.0210(19) 0.036(2) 0.0043(16) 0.0021(15) 0.0037(14)
C5 0.0174(14) 0.0218(19) 0.0263(15) 0.0024(16) 0.0002(12) 0.0022(15)
C6 0.0187(17) 0.042(3) 0.048(2) -0.008(2) -0.0063(16) 0.0109(17)
C7 0.026(2) 0.045(3) 0.031(2) 0.0053(18) -0.0075(16) 0.0016(17)
C8 0.040(3) 0.042(3) 0.093(4) -0.031(3) -0.037(3) 0.001(2)
C9 0.031(3) 0.073(4) 0.116(5) 0.059(4) -0.029(3) -0.028(3)
C10 0.018(2) 0.095(5) 0.057(3) 0.022(3) 0.0084(18) -0.003(2)
C11 0.0157(15) 0.0232(19) 0.0223(16) 0.0027(14) 0.0023(12) 0.0046(13)
C12 0.0130(15) 0.0230(18) 0.0151(14) -0.0001(13) 0.0035(12) -0.0007(13)
C13 0.0160(15) 0.022(2) 0.0216(15) -0.0020(14) -0.0002(12) -0.0023(13)
C14 0.0148(14) 0.0271(19) 0.0288(16) -0.0022(17) -0.0009(12) -0.0028(15)
C15 0.0203(17) 0.043(3) 0.0313(18) -0.0096(17) -0.0089(14) 0.0067(16)
C16 0.0215(17) 0.042(2) 0.0207(16) 0.0042(16) -0.0013(13) 0.0098(16)
C17 0.0159(15) 0.027(2) 0.0219(15) 0.0024(15) 0.0012(12) 0.0009(14)
C18 0.0267(19) 0.020(2) 0.047(2) 0.0014(17) 0.0045(16) 0.0059(15)
C19 0.0280(18) 0.024(2) 0.0268(17) 0.0056(15) 0.0026(14) 0.0015(15)
C20 0.0239(17) 0.0216(19) 0.0311(18) -0.0050(16) -0.0021(13) 0.0004(15)
C21 0.0340(19) 0.036(2) 0.0193(16) 0.0045(16) 0.0061(14) 0.0053(17)
C22 0.0172(16) 0.0228(19) 0.0177(15) -0.0017(13) 0.0007(12) 0.0027(13)
C23 0.0148(14) 0.0247(19) 0.0245(15) -0.0045(15) 0.0012(12) 0.0022(14)
C24 0.0221(16) 0.037(2) 0.0273(17) -0.0089(17) 0.0080(13) 0.0001(16)
C25 0.035(2) 0.049(3) 0.033(2) -0.002(2) 0.0164(16) -0.014(2)
C26 0.057(3) 0.035(2) 0.033(2) 0.0108(18) 0.0202(19) -0.005(2)
C27 0.0329(19) 0.047(3) 0.0186(16) -0.0008(16) 0.0075(14) 0.0002(17)
C28 0.054(3) 0.069(3) 0.029(2) 0.022(2) 0.0006(19) 0.025(2)
C29 0.0229(18) 0.028(2) 0.040(2) -0.0044(17) -0.0010(15) 0.0025(15)
C30 0.0189(15) 0.032(2) 0.0300(17) -0.0037(17) -0.0030(13) 0.0076(15)
C31 0.039(2) 0.022(2) 0.045(2) -0.0046(17) 0.0204(18) -0.0037(16)
C32 0.033(2) 0.028(2) 0.0209(17) -0.0064(15) 0.0134(15) -0.0044(15)
C33 0.034(2) 0.025(2) 0.0255(18) -0.0020(15) 0.0108(15) -0.0033(16)
C34 0.031(2) 0.035(2) 0.043(2) -0.0007(19) 0.0172(17) -0.0058(17)
C35 0.035(2) 0.039(3) 0.047(2) 0.0002(19) 0.0057(18) -0.0011(18)
C36 0.043(2) 0.033(2) 0.042(2) 0.0096(19) 0.0113(17) 0.0054(18)
C37 0.042(2) 0.034(2) 0.049(2) -0.0085(19) 0.0245(19) -0.0005(18)
C38 0.057(3) 0.023(2) 0.079(3) -0.001(2) 0.021(2) -0.004(2)
C39 0.049(3) 0.053(3) 0.033(2) 0.009(2) 0.0113(18) -0.007(2)
C40 0.041(2) 0.023(2) 0.047(2) -0.0037(18) 0.0087(18) -0.0058(17)
C41 0.065(3) 0.127(5) 0.024(2) -0.013(3) -0.002(2) 0.000(3)
C42 0.0292(19) 0.046(3) 0.0216(17) -0.0027(17) -0.0010(14) -0.0051(17)
C43 0.048(2) 0.029(2) 0.043(2) 0.009(2) -0.0131(17) -0.002(2)
C44 0.065(3) 0.070(4) 0.074(4) 0.036(3) -0.029(3) -0.006(3)
C45 0.109(6) 0.129(7) 0.093(5) 0.078(5) -0.018(4) -0.011(5)
C46 0.085(4) 0.191(9) 0.041(3) 0.045(5) 0.015(3) -0.019(6)
C47 0.068(3) 0.136(6) 0.034(2) 0.013(3) -0.018(2) 0.009(4)
C48 0.137(18) 0.174(12) 0.027(7) -0.035(8) 0.009(12) 0.033(13)
C48' 0.056(7) 0.174(8) 0.057(8) -0.071(8) 0.000(6) 0.005(7)
C49 0.087(4) 0.027(3) 0.094(4) 0.000(3) -0.048(3) -0.007(2)
C50 0.063(3) 0.054(3) 0.061(3) -0.005(3) 0.007(2) 0.031(3)
O1 0.0136(10) 0.0236(13) 0.0169(10) 0.0006(9) 0.0027(8) -0.0013(9)
O2 0.0167(10) 0.0197(12) 0.0182(10) -0.0014(9) 0.0046(8) 0.0017(9)
O3 0.0188(11) 0.0212(13) 0.0213(11) 0.0035(9) 0.0012(9) -0.0011(9)
O4 0.0331(13) 0.0181(13) 0.0249(12) -0.0014(10) 0.0113(10) -0.0061(10)
O5 0.0468(15) 0.0360(16) 0.0362(13) -0.0096(14) 0.0148(11) -0.0144(14)
O6 0.0328(13) 0.0300(15) 0.0227(12) -0.0032(11) 0.0135(10) 0.0000(11)
O7 0.0296(13) 0.0334(16) 0.0269(12) 0.0015(11) 0.0075(10) -0.0060(11)
P1 0.0125(4) 0.0174(4) 0.0163(4) 0.0005(3) 0.0026(3) 0.0004(3)
P2 0.0322(5) 0.0259(5) 0.0238(4) -0.0041(4) 0.0122(4) -0.0072(4)
Fe1 0.0169(2) 0.0174(3) 0.0248(2) 0.0020(2) 0.00134(17) -0.0026(2)
C51 0.0116(14) 0.0171(18) 0.0240(16) 0.0007(14) 0.0030(12) 0.0004(13)
C52 0.0097(15) 0.0220(18) 0.0201(16) 0.0015(14) 0.0036(12) -0.0013(12)
C53 0.0176(16) 0.0164(18) 0.0285(18) -0.0026(14) 0.0042(13) 0.0016(13)
C54 0.0149(16) 0.0153(18) 0.0333(18) 0.0041(15) 0.0014(13) 0.0053(13)
C55 0.0153(14) 0.0200(19) 0.0249(15) 0.0039(15) -0.0007(12) 0.0023(13)
C56 0.0173(16) 0.028(2) 0.040(2) -0.0041(18) -0.0017(14) 0.0078(15)
C57 0.0193(17) 0.031(2) 0.0279(18) 0.0004(15) -0.0042(14) 0.0013(14)
C58 0.0199(18) 0.028(2) 0.057(3) -0.0128(19) -0.0092(17) 0.0004(15)
C59 0.0169(18) 0.035(3) 0.072(3) 0.025(2) -0.0009(18) -0.0066(16)
C60 0.0159(16) 0.060(3) 0.0354(19) 0.006(2) 0.0090(14) 0.0012(19)
C61 0.0152(16) 0.0206(19) 0.0334(18) -0.0001(15) 0.0050(14) 0.0021(13)
C62 0.0157(15) 0.0191(19) 0.0182(15) 0.0009(13) 0.0046(12) 0.0005(13)
C63 0.0191(15) 0.0191(18) 0.0231(15) -0.0030(15) 0.0044(12) -0.0026(14)
C64 0.0177(15) 0.028(2) 0.0310(17) -0.0048(16) 0.0049(13) -0.0068(15)
C65 0.0175(17) 0.046(3) 0.035(2) -0.0075(18) -0.0046(15) 0.0010(16)
C66 0.0209(17) 0.041(2) 0.0305(19) 0.0099(17) -0.0012(14) 0.0090(16)
C67 0.0149(15) 0.030(2) 0.0308(18) -0.0018(16) 0.0044(13) 0.0028(14)
C68 0.026(2) 0.023(2) 0.068(3) 0.002(2) 0.0120(19) 0.0064(16)
C69 0.037(2) 0.024(2) 0.0291(18) 0.0049(16) 0.0084(15) 0.0005(16)
C70 0.0295(18) 0.021(2) 0.0335(19) -0.0065(16) 0.0049(15) -0.0009(15)
C71 0.0202(16) 0.033(2) 0.0176(15) 0.0043(15) 0.0001(12) 0.0024(15)
C72 0.0155(15) 0.0209(18) 0.0164(15) -0.0019(13) 0.0012(12) -0.0008(13)
C73 0.0141(13) 0.0220(18) 0.0187(14) -0.0029(15) 0.0023(11) 0.0018(14)
C74 0.0223(16) 0.026(2) 0.0208(15) -0.0014(15) 0.0057(12) 0.0030(14)
C75 0.0229(17) 0.033(2) 0.0279(18) 0.0040(16) 0.0077(14) -0.0036(15)
C76 0.0340(19) 0.025(2) 0.0224(17) 0.0080(15) 0.0061(15) 0.0007(15)
C77 0.0282(18) 0.039(2) 0.0186(16) -0.0011(15) 0.0008(14) -0.0015(15)
C78 0.0260(18) 0.025(2) 0.0318(18) -0.0014(16) 0.0028(14) 0.0010(15)
C79 0.0185(15) 0.031(2) 0.0248(16) -0.0029(15) -0.0033(12) 0.0069(14)
C81 0.0231(18) 0.0216(19) 0.038(2) -0.0049(16) 0.0067(15) -0.0020(14)
C82 0.0182(16) 0.030(2) 0.0177(15) -0.0035(14) 0.0006(13) -0.0021(14)
C83 0.0224(17) 0.025(2) 0.0247(17) 0.0048(15) 0.0024(14) -0.0004(14)
C84 0.0186(16) 0.029(2) 0.038(2) 0.0022(17) 0.0068(14) -0.0028(15)
C85 0.0234(18) 0.033(2) 0.042(2) -0.0034(17) -0.0104(16) 0.0045(15)
C86 0.033(2) 0.034(2) 0.036(2) 0.0109(17) 0.0053(16) 0.0095(17)
C87 0.0244(17) 0.035(2) 0.0353(19) -0.0102(17) 0.0034(15) 0.0023(15)
C88 0.035(2) 0.032(3) 0.099(4) -0.013(3) 0.013(2) -0.0072(19)
C89 0.046(2) 0.055(3) 0.039(2) 0.018(2) 0.0077(18) 0.010(2)
C90 0.0269(19) 0.027(2) 0.049(2) -0.0040(19) 0.0007(16) -0.0022(16)
C91 0.029(2) 0.052(3) 0.0247(18) 0.0065(18) -0.0031(15) -0.0031(18)
C92 0.0140(15) 0.030(2) 0.0243(16) 0.0048(15) 0.0013(12) -0.0040(14)
C93 0.0237(16) 0.0211(19) 0.0373(18) 0.0030(17) 0.0019(14) -0.0040(16)
C94 0.026(2) 0.030(2) 0.060(3) 0.012(2) -0.0091(18) -0.0032(16)
C094 0.031(2) 0.054(3) 0.031(2) 0.0179(19) -0.0038(16) 0.0118(18)
C95 0.041(2) 0.050(3) 0.060(3) 0.034(2) -0.014(2) -0.014(2)
C96 0.036(2) 0.084(4) 0.034(2) 0.026(3) -0.0009(17) -0.017(3)
C97 0.031(2) 0.050(3) 0.041(2) 0.016(2) -0.0137(16) -0.0085(18)
C98 0.051(3) 0.091(4) 0.022(2) -0.010(2) -0.0008(18) 0.010(3)
C99 0.036(2) 0.029(2) 0.054(2) -0.0107(19) 0.0173(18) -0.0015(17)
C100 0.039(2) 0.032(2) 0.045(2) -0.0043(19) -0.0045(18) -0.0065(17)
O8 0.0136(10) 0.0193(12) 0.0202(10) 0.0016(10) 0.0036(8) -0.0009(9)
O9 0.0152(10) 0.0178(12) 0.0212(11) -0.0016(9) 0.0044(8) 0.0016(9)
O10 0.0218(11) 0.0194(13) 0.0226(11) 0.0025(10) 0.0010(9) 0.0029(9)
O11 0.0257(12) 0.0181(13) 0.0222(11) 0.0025(10) 0.0068(9) -0.0017(9)
O12 0.0270(12) 0.0277(14) 0.0295(12) 0.0002(12) 0.0002(9) -0.0045(12)
O13 0.0186(11) 0.0335(15) 0.0192(11) -0.0006(11) 0.0026(9) 0.0016(10)
O14 0.0152(11) 0.0276(14) 0.0238(11) 0.0042(10) 0.0006(9) -0.0045(10)
P3 0.0133(4) 0.0164(4) 0.0181(4) 0.0016(3) 0.0025(3) 0.0016(3)
P4 0.0180(4) 0.0237(5) 0.0197(4) 0.0001(4) 0.0032(3) -0.0020(4)
Fe2 0.0138(2) 0.0154(3) 0.0241(2) 0.0022(2) 0.00271(16) 0.00069(19)

loop_
_atom_type_symbol
_atom_type_description
_atom_type_scat_dispersion_real
_atom_type_scat_dispersion_imag
_atom_type_scat_source
C C 0.0033 0.0016 'International Tables Vol C Tables 4.2.6.8 and 6.1.1.4'
O O 0.0106 0.0060 'International Tables Vol C Tables 4.2.6.8 and 6.1.1.4'
P P 0.1023 0.0942 'International Tables Vol C Tables 4.2.6.8 and 6.1.1.4'
Fe Fe 0.3463 0.8444 'International Tables Vol C Tables 4.2.6.8 and 6.1.1.4'
Cl Cl 0.1484 0.1585 'International Tables Vol C Tables 4.2.6.8 and 6.1.1.4'
H H 0.0000 0.0000 'International Tables Vol C Tables 4.2.6.8 and 6.1.1.4'

loop_
_geom_angle_atom_site_label_1
_geom_angle_atom_site_label_2
_geom_angle_atom_site_label_3
_geom_angle
Cl2 C1S Cl1 101.9(8)
Cl2 C1S H1S1 111.4
Cl1 C1S H1S1 111.4
Cl2 C1S H1S2 111.4
Cl1 C1S H1S2 111.4
H1S1 C1S H1S2 109.2
C2 C1 C5 105.8(3)
C2 C1 P1 129.5(3)
C5 C1 P1 124.5(2)
C2 C1 Fe1 69.74(19)
C5 C1 Fe1 69.20(18)
P1 C1 Fe1 128.97(17)
O4 C2 C3 127.9(3)
O4 C2 C1 122.7(3)
C3 C2 C1 109.4(3)
O4 C2 Fe1 128.3(2)
C3 C2 Fe1 70.6(2)
C1 C2 Fe1 69.09(18)
C4 C3 C2 108.0(3)
C4 C3 Fe1 69.40(19)
C2 C3 Fe1 69.0(2)
C4 C3 H3 126.0
C2 C3 H3 126.0
Fe1 C3 H3 127.2
C3 C4 C5 108.1(3)
C3 C4 Fe1 70.3(2)
C5 C4 Fe1 68.97(19)
C3 C4 H4 126.0
C5 C4 H4 126.0
Fe1 C4 H4 126.4
C4 C5 C1 108.7(3)
C4 C5 Fe1 70.26(19)
C1 C5 Fe1 69.09(17)
C4 C5 H5 125.7
C1 C5 H5 125.7
Fe1 C5 H5 126.6
C10 C6 C7 109.9(5)
C10 C6 Fe1 70.3(2)
C7 C6 Fe1 70.1(2)
C10 C6 H6 125.0
C7 C6 H6 125.0
Fe1 C6 H6 126.2
C6 C7 C8 106.6(4)
C6 C7 Fe1 70.0(2)
C8 C7 Fe1 68.4(3)
C6 C7 H7 126.7
C8 C7 H7 126.7
Fe1 C7 H7 126.5
C9 C8 C7 106.7(5)
C9 C8 Fe1 69.2(3)
C7 C8 Fe1 70.6(2)
C9 C8 H8 126.6
C7 C8 H8 126.6
Fe1 C8 H8 125.2
C10 C9 C8 108.5(4)
C10 C9 Fe1 71.2(3)
C8 C9 Fe1 69.6(3)
C10 C9 H9 125.8
C8 C9 H9 125.8
Fe1 C9 H9 125.0
C6 C10 C9 108.3(4)
C6 C10 Fe1 70.5(2)
C9 C10 Fe1 68.9(3)
C6 C10 H10 125.9
C9 C10 H10 125.9
Fe1 C10 H10 126.3
C18 C11 C12 114.6(3)
C18 C11 C17 117.6(3)
C12 C11 C17 97.7(2)
C18 C11 C16 114.7(3)
C12 C11 C16 108.3(3)
C17 C11 C16 101.9(3)
O1 C12 C11 111.5(2)
O1 C12 C13 113.9(2)
C11 C12 C13 105.7(2)
O1 C12 H12 108.5
C11 C12 H12 108.5
C13 C12 H12 108.5
C20 C13 C19 108.7(3)
C20 C13 C14 113.4(3)
C19 C13 C14 109.8(3)
C20 C13 C12 113.4(3)
C19 C13 C12 110.6(3)
C14 C13 C12 100.8(3)
C15 C14 C17 99.5(3)
C15 C14 C13 110.4(2)
C17 C14 C13 102.3(3)
C15 C14 H14 114.4
C17 C14 H14 114.4
C13 C14 H14 114.4
C14 C15 C16 102.8(3)
C14 C15 H15A 111.2
C16 C15 H15A 111.2
C14 C15 H15B 111.2
C16 C15 H15B 111.2
H15A C15 H15B 109.1
C11 C16 C15 104.2(3)
C11 C16 H16A 110.9
C15 C16 H16A 110.9
C11 C16 H16B 110.9
C15 C16 H16B 110.9
H16A C16 H16B 108.9
C11 C17 C14 95.2(2)
C11 C17 H17A 112.7
C14 C17 H17A 112.7
C11 C17 H17B 112.7
C14 C17 H17B 112.7
H17A C17 H17B 110.2
C11 C18 H18A 109.5
C11 C18 H18B 109.5
H18A C18 H18B 109.5
C11 C18 H18C 109.5
H18A C18 H18C 109.5
H18B C18 H18C 109.5
C13 C19 H19A 109.5
C13 C19 H19B 109.5
H19A C19 H19B 109.5
C13 C19 H19C 109.5
H19A C19 H19C 109.5
H19B C19 H19C 109.5
C13 C20 H20A 109.5
C13 C20 H20B 109.5
H20A C20 H20B 109.5
C13 C20 H20C 109.5
H20A C20 H20C 109.5
H20B C20 H20C 109.5
C28 C21 C22 112.4(3)
C28 C21 C27 118.1(3)
C22 C21 C27 99.5(3)
C28 C21 C26 115.8(4)
C22 C21 C26 108.4(3)
C27 C21 C26 100.9(3)
O2 C22 C21 109.0(3)
O2 C22 C23 113.8(2)
C21 C22 C23 105.2(3)
O2 C22 H22 109.6
C21 C22 H22 109.6
C23 C22 H22 109.6
C30 C23 C29 108.3(3)
C30 C23 C24 114.5(3)
C29 C23 C24 110.5(3)
C30 C23 C22 112.9(3)
C29 C23 C22 109.5(3)
C24 C23 C22 100.9(3)
C25 C24 C27 100.5(3)
C25 C24 C23 110.7(3)
C27 C24 C23 102.1(2)
C25 C24 H24 114.1
C27 C24 H24 114.1
C23 C24 H24 114.1
C24 C25 C26 103.0(3)
C24 C25 H25A 111.2
C26 C25 H25A 111.2
C24 C25 H25B 111.2
C26 C25 H25B 111.2
H25A C25 H25B 109.1
C21 C26 C25 104.1(3)
C21 C26 H26A 110.9
C25 C26 H26A 110.9
C21 C26 H26B 110.9
C25 C26 H26B 110.9
H26A C26 H26B 109.0
C24 C27 C21 94.9(3)
C24 C27 H27A 112.7
C21 C27 H27A 112.7
C24 C27 H27B 112.7
C21 C27 H27B 112.7
H27A C27 H27B 110.2
C21 C28 H28A 109.5
C21 C28 H28B 109.5
H28A C28 H28B 109.5
C21 C28 H28C 109.5
H28A C28 H28C 109.5
H28B C28 H28C 109.5
C23 C29 H29A 109.5
C23 C29 H29B 109.5
H29A C29 H29B 109.5
C23 C29 H29C 109.5
H29A C29 H29C 109.5
H29B C29 H29C 109.5
C23 C30 H30A 109.5
C23 C30 H30B 109.5
H30A C30 H30B 109.5
C23 C30 H30C 109.5
H30A C30 H30C 109.5
H30B C30 H30C 109.5
C38 C31 C32 114.1(3)
C38 C31 C37 117.8(3)
C32 C31 C37 98.7(3)
C38 C31 C36 115.4(4)
C32 C31 C36 108.2(3)
C37 C31 C36 100.6(3)
O6 C32 C31 111.2(3)
O6 C32 C33 112.3(3)
C31 C32 C33 106.2(3)
O6 C32 H32 109.0
C31 C32 H32 109.0
C33 C32 H32 109.0
C40 C33 C39 108.3(3)
C40 C33 C34 114.8(3)
C39 C33 C34 110.3(3)
C40 C33 C32 112.6(3)
C39 C33 C32 110.2(3)
C34 C33 C32 100.3(3)
C37 C34 C35 99.9(3)
C37 C34 C33 102.4(3)
C35 C34 C33 111.0(3)
C37 C34 H34 114.0
C35 C34 H34 114.0
C33 C34 H34 114.0
C34 C35 C36 102.6(3)
C34 C35 H35A 111.3
C36 C35 H35A 111.3
C34 C35 H35B 111.3
C36 C35 H35B 111.3
H35A C35 H35B 109.2
C35 C36 C31 104.8(3)
C35 C36 H36A 110.8
C31 C36 H36A 110.8
C35 C36 H36B 110.8
C31 C36 H36B 110.8
H36A C36 H36B 108.9
C34 C37 C31 95.4(3)
C34 C37 H37A 112.7
C31 C37 H37A 112.7
C34 C37 H37B 112.7
C31 C37 H37B 112.7
H37A C37 H37B 110.2
C31 C38 H38A 109.5
C31 C38 H38B 109.5
H38A C38 H38B 109.5
C31 C38 H38C 109.5
H38A C38 H38C 109.5
H38B C38 H38C 109.5
C33 C39 H39A 109.5
C33 C39 H39B 109.5
H39A C39 H39B 109.5
C33 C39 H39C 109.5
H39A C39 H39C 109.5
H39B C39 H39C 109.5
C33 C40 H40A 109.5
C33 C40 H40B 109.5
H40A C40 H40B 109.5
C33 C40 H40C 109.5
H40A C40 H40C 109.5
H40B C40 H40C 109.5
C48 C41 C42 116.9(13)
C42 C41 C48' 110.8(9)
C48 C41 C47 129.6(12)
C42 C41 C47 98.9(4)
C48' C41 C47 113.7(7)
C48 C41 C46 101.6(11)
C42 C41 C46 108.9(4)
C48' C41 C46 122.9(8)
C47 C41 C46 98.4(6)
O7 C42 C41 112.8(3)
O7 C42 C43 112.9(3)
C41 C42 C43 103.8(4)
O7 C42 H42 109.1
C41 C42 H42 109.1
C43 C42 H42 109.1
C49 C43 C50 107.2(4)
C49 C43 C44 114.0(4)
C50 C43 C44 110.6(4)
C49 C43 C42 113.0(4)
C50 C43 C42 109.4(3)
C44 C43 C42 102.6(4)
C45 C44 C47 103.9(6)
C45 C44 C43 109.9(4)
C47 C44 C43 101.1(4)
C45 C44 H44 113.6
C47 C44 H44 113.6
C43 C44 H44 113.6
C44 C45 C46 99.3(6)
C44 C45 H45A 111.9
C46 C45 H45A 111.9
C44 C45 H45B 111.9
C46 C45 H45B 111.9
H45A C45 H45B 109.6
C45 C46 C41 107.3(5)
C45 C46 H46A 110.3
C41 C46 H46A 110.3
C45 C46 H46B 110.3
C41 C46 H46B 110.3
H46A C46 H46B 108.5
C44 C47 C41 95.7(4)
C44 C47 H47A 112.6
C41 C47 H47A 112.6
C44 C47 H47B 112.6
C41 C47 H47B 112.6
H47A C47 H47B 110.1
C41 C48 H48A 109.5
C41 C48 H48B 109.5
H48A C48 H48B 109.5
C41 C48 H48C 109.5
H48A C48 H48C 109.5
H48B C48 H48C 109.5
C41 C48' H48D 109.5
C41 C48' H48E 109.5
H48D C48' H48E 109.5
C41 C48' H48F 109.5
H48D C48' H48F 109.5
H48E C48' H48F 109.5
C43 C49 H49A 109.5
C43 C49 H49B 109.5
H49A C49 H49B 109.5
C43 C49 H49C 109.5
H49A C49 H49C 109.5
H49B C49 H49C 109.5
C43 C50 H50A 109.5
C43 C50 H50B 109.5
H50A C50 H50B 109.5
C43 C50 H50C 109.5
H50A C50 H50C 109.5
H50B C50 H50C 109.5
C12 O1 P1 116.69(18)
C22 O2 P1 123.7(2)
C2 O4 P2 122.7(2)
C32 O6 P2 120.9(2)
C42 O7 P2 118.9(2)
O3 P1 O2 117.17(12)
O3 P1 O1 113.73(12)
O2 P1 O1 101.43(11)
O3 P1 C1 116.89(14)
O2 P1 C1 100.07(13)
O1 P1 C1 105.46(13)
O5 P2 O7 115.50(16)
O5 P2 O6 116.49(16)
O7 P2 O6 103.58(14)
O5 P2 O4 115.82(13)
O7 P2 O4 101.98(13)
O6 P2 O4 101.33(13)
C9 Fe1 C8 41.2(2)
C9 Fe1 C1 152.2(2)
C8 Fe1 C1 165.5(2)
C9 Fe1 C5 117.05(19)
C8 Fe1 C5 151.4(2)
C1 Fe1 C5 41.71(14)
C9 Fe1 C2 164.3(3)
C8 Fe1 C2 127.2(2)
C1 Fe1 C2 41.17(13)
C5 Fe1 C2 68.64(13)
C9 Fe1 C10 39.9(2)
C8 Fe1 C10 68.1(2)
C1 Fe1 C10 119.45(19)
C5 Fe1 C10 107.50(16)
C2 Fe1 C10 155.2(2)
C9 Fe1 C6 66.8(2)
C8 Fe1 C6 67.71(19)
C1 Fe1 C6 109.48(16)
C5 Fe1 C6 127.75(15)
C2 Fe1 C6 122.70(16)
C10 Fe1 C6 39.25(19)
C9 Fe1 C4 105.84(19)
C8 Fe1 C4 117.31(18)
C1 Fe1 C4 69.67(13)
C5 Fe1 C4 40.77(14)
C2 Fe1 C4 68.23(14)
C10 Fe1 C4 125.80(17)
C6 Fe1 C4 163.47(15)
C9 Fe1 C7 68.44(19)
C8 Fe1 C7 41.08(18)
C1 Fe1 C7 127.65(15)
C5 Fe1 C7 165.48(16)
C2 Fe1 C7 109.90(15)
C10 Fe1 C7 67.38(17)
C6 Fe1 C7 39.93(16)
C4 Fe1 C7 153.29(16)
C9 Fe1 C3 125.9(2)
C8 Fe1 C3 107.14(18)
C1 Fe1 C3 69.25(14)
C5 Fe1 C3 68.30(14)
C2 Fe1 C3 40.45(13)
C10 Fe1 C3 162.9(2)
C6 Fe1 C3 155.92(16)
C4 Fe1 C3 40.34(14)
C7 Fe1 C3 120.64(15)
C55 C51 C52 105.6(3)
C55 C51 P3 125.7(2)
C52 C51 P3 128.4(3)
C55 C51 Fe2 69.48(18)
C52 C51 Fe2 68.99(18)
P3 C51 Fe2 131.48(17)
O11 C52 C53 128.7(3)
O11 C52 C51 121.9(3)
C53 C52 C51 109.4(3)
O11 C52 Fe2 126.4(2)
C53 C52 Fe2 70.73(19)
C51 C52 Fe2 69.51(17)
C52 C53 C54 107.8(3)
C52 C53 Fe2 68.90(19)
C54 C53 Fe2 69.67(18)
C52 C53 H53 126.1
C54 C53 H53 126.1
Fe2 C53 H53 126.9
C55 C54 C53 108.3(3)
C55 C54 Fe2 69.42(18)
C53 C54 Fe2 69.92(19)
C55 C54 H54 125.8
C53 C54 H54 125.8
Fe2 C54 H54 126.4
C54 C55 C51 108.8(3)
C54 C55 Fe2 70.11(18)
C51 C55 Fe2 69.14(17)
C54 C55 H55 125.6
C51 C55 H55 125.6
Fe2 C55 H55 126.7
C60 C56 C57 108.1(4)
C60 C56 Fe2 70.1(2)
C57 C56 Fe2 69.8(2)
C60 C56 H56 125.9
C57 C56 H56 125.9
Fe2 C56 H56 125.7
C58 C57 C56 108.0(4)
C58 C57 Fe2 70.1(2)
C56 C57 Fe2 69.5(2)
C58 C57 H57 126.0
C56 C57 H57 126.0
Fe2 C57 H57 126.0
C57 C58 C59 107.6(4)
C57 C58 Fe2 69.5(2)
C59 C58 Fe2 69.9(2)
C57 C58 H58 126.2
C59 C58 H58 126.2
Fe2 C58 H58 126.0
C60 C59 C58 107.9(4)
C60 C59 Fe2 69.5(2)
C58 C59 Fe2 69.5(2)
C60 C59 H59 126.1
C58 C59 H59 126.1
Fe2 C59 H59 126.6
C56 C60 C59 108.4(3)
C56 C60 Fe2 69.65(18)
C59 C60 Fe2 70.2(2)
C56 C60 H60 125.8
C59 C60 H60 125.8
Fe2 C60 H60 125.9
C68 C61 C62 114.5(3)
C68 C61 C67 118.5(3)
C62 C61 C67 97.9(3)
C68 C61 C66 114.5(3)
C62 C61 C66 108.2(3)
C67 C61 C66 101.2(3)
O8 C62 C61 111.0(2)
O8 C62 C63 114.2(2)
C61 C62 C63 105.4(2)
O8 C62 H62 108.7
C61 C62 H62 108.7
C63 C62 H62 108.7
C69 C63 C70 108.5(3)
C69 C63 C64 110.6(3)
C70 C63 C64 113.6(3)
C69 C63 C62 110.6(3)
C70 C63 C62 112.9(2)
C64 C63 C62 100.5(3)
C67 C64 C65 100.7(3)
C67 C64 C63 102.6(3)
C65 C64 C63 111.2(3)
C67 C64 H64 113.7
C65 C64 H64 113.7
C63 C64 H64 113.7
C64 C65 C66 101.9(3)
C64 C65 H65A 111.4
C66 C65 H65A 111.4
C64 C65 H65B 111.4
C66 C65 H65B 111.4
H65A C65 H65B 109.3
C65 C66 C61 104.4(3)
C65 C66 H66A 110.9
C61 C66 H66A 110.9
C65 C66 H66B 110.9
C61 C66 H66B 110.9
H66A C66 H66B 108.9
C64 C67 C61 95.3(2)
C64 C67 H67A 112.7
C61 C67 H67A 112.7
C64 C67 H67B 112.7
C61 C67 H67B 112.7
H67A C67 H67B 110.2
C61 C68 H68A 109.5
C61 C68 H68B 109.5
H68A C68 H68B 109.5
C61 C68 H68C 109.5
H68A C68 H68C 109.5
H68B C68 H68C 109.5
C63 C69 H69A 109.5
C63 C69 H69B 109.5
H69A C69 H69B 109.5
C63 C69 H69C 109.5
H69A C69 H69C 109.5
H69B C69 H69C 109.5
C63 C70 H70A 109.5
C63 C70 H70B 109.5
H70A C70 H70B 109.5
C63 C70 H70C 109.5
H70A C70 H70C 109.5
H70B C70 H70C 109.5
C094 C71 C72 112.9(3)
C094 C71 C76 115.5(3)
C72 C71 C76 107.8(3)
C094 C71 C77 117.9(3)
C72 C71 C77 99.2(3)
C76 C71 C77 101.7(3)
O9 C72 C71 109.6(3)
O9 C72 C73 113.7(2)
C71 C72 C73 105.4(2)
O9 C72 H72 109.3
C71 C72 H72 109.3
C73 C72 H72 109.3
C79 C73 C78 108.2(3)
C79 C73 C74 114.1(3)
C78 C73 C74 110.5(3)
C79 C73 C72 113.0(3)
C78 C73 C72 110.1(2)
C74 C73 C72 100.9(2)
C77 C74 C75 100.1(3)
C77 C74 C73 102.1(2)
C75 C74 C73 111.0(3)
C77 C74 H74 114.1
C75 C74 H74 114.1
C73 C74 H74 114.1
C74 C75 C76 102.9(3)
C74 C75 H75A 111.2
C76 C75 H75A 111.2
C74 C75 H75B 111.2
C76 C75 H75B 111.2
H75A C75 H75B 109.1
C71 C76 C75 103.9(3)
C71 C76 H76A 111.0
C75 C76 H76A 111.0
C71 C76 H76B 111.0
C75 C76 H76B 111.0
H76A C76 H76B 109.0
C74 C77 C71 94.9(3)
C74 C77 H77A 112.8
C71 C77 H77A 112.8
C74 C77 H77B 112.8
C71 C77 H77B 112.8
H77A C77 H77B 110.2
C73 C78 H78A 109.5
C73 C78 H78B 109.5
H78A C78 H78B 109.5
C73 C78 H78C 109.5
H78A C78 H78C 109.5
H78B C78 H78C 109.5
C73 C79 H79A 109.5
C73 C79 H79B 109.5
H79A C79 H79B 109.5
C73 C79 H79C 109.5
H79A C79 H79C 109.5
H79B C79 H79C 109.5
C88 C81 C82 114.5(3)
C88 C81 C86 114.4(4)
C82 C81 C86 108.6(3)
C88 C81 C87 117.8(3)
C82 C81 C87 99.1(3)
C86 C81 C87 100.6(3)
O13 C82 C81 111.1(3)
O13 C82 C83 111.5(3)
C81 C82 C83 106.1(3)
O13 C82 H82 109.3
C81 C82 H82 109.3
C83 C82 H82 109.3
C90 C83 C89 107.6(3)
C90 C83 C84 114.6(3)
C89 C83 C84 110.4(3)
C90 C83 C82 113.1(3)
C89 C83 C82 110.8(3)
C84 C83 C82 100.3(3)
C85 C84 C87 99.7(3)
C85 C84 C83 110.9(3)
C87 C84 C83 102.6(3)
C85 C84 H84 114.1
C87 C84 H84 114.1
C83 C84 H84 114.1
C84 C85 C86 103.0(3)
C84 C85 H85A 111.2
C86 C85 H85A 111.2
C84 C85 H85B 111.2
C86 C85 H85B 111.2
H85A C85 H85B 109.1
C81 C86 C85 104.1(3)
C81 C86 H86A 110.9
C85 C86 H86A 110.9
C81 C86 H86B 110.9
C85 C86 H86B 110.9
H86A C86 H86B 109.0
C84 C87 C81 95.5(3)
C84 C87 H87A 112.6
C81 C87 H87A 112.6
C84 C87 H87B 112.6
C81 C87 H87B 112.6
H87A C87 H87B 110.1
C81 C88 H88A 109.5
C81 C88 H88B 109.5
H88A C88 H88B 109.5
C81 C88 H88C 109.5
H88A C88 H88C 109.5
H88B C88 H88C 109.5
C83 C89 H89A 109.5
C83 C89 H89B 109.5
H89A C89 H89B 109.5
C83 C89 H89C 109.5
H89A C89 H89C 109.5
H89B C89 H89C 109.5
C83 C90 H90A 109.5
C83 C90 H90B 109.5
H90A C90 H90B 109.5
C83 C90 H90C 109.5
H90A C90 H90C 109.5
H90B C90 H90C 109.5
C98 C91 C92 113.9(3)
C98 C91 C97 118.2(3)
C92 C91 C97 97.7(3)
C98 C91 C96 115.7(4)
C92 C91 C96 108.7(3)
C97 C91 C96 100.5(3)
O14 C92 C91 111.6(2)
O14 C92 C93 113.3(3)
C91 C92 C93 105.5(3)
O14 C92 H92 108.8
C91 C92 H92 108.8
C93 C92 H92 108.8
C100 C93 C99 107.6(3)
C100 C93 C94 114.3(3)
C99 C93 C94 110.2(3)
C100 C93 C92 113.6(3)
C99 C93 C92 110.1(3)
C94 C93 C92 100.9(3)
C95 C94 C97 100.8(4)
C95 C94 C93 110.3(3)
C97 C94 C93 102.0(3)
C95 C94 H94 114.1
C97 C94 H94 114.1
C93 C94 H94 114.1
C71 C094 H09A 109.5
C71 C094 H09B 109.5
H09A C094 H09B 109.5
C71 C094 H09C 109.5
H09A C094 H09C 109.5
H09B C094 H09C 109.5
C94 C95 C96 102.0(4)
C94 C95 H95A 111.4
C96 C95 H95A 111.4
C94 C95 H95B 111.4
C96 C95 H95B 111.4
H95A C95 H95B 109.2
C95 C96 C91 105.2(3)
C95 C96 H96A 110.7
C91 C96 H96A 110.7
C95 C96 H96B 110.7
C91 C96 H96B 110.7
H96A C96 H96B 108.8
C94 C97 C91 95.7(3)
C94 C97 H97A 112.6
C91 C97 H97A 112.6
C94 C97 H97B 112.6
C91 C97 H97B 112.6
H97A C97 H97B 110.1
C91 C98 H98A 109.5
C91 C98 H98B 109.5
H98A C98 H98B 109.5
C91 C98 H98C 109.5
H98A C98 H98C 109.5
H98B C98 H98C 109.5
C93 C99 H99A 109.5
C93 C99 H99B 109.5
H99A C99 H99B 109.5
C93 C99 H99C 109.5
H99A C99 H99C 109.5
H99B C99 H99C 109.5
C93 C100 H10A 109.5
C93 C100 H10B 109.5
H10A C100 H10B 109.5
C93 C100 H10C 109.5
H10A C100 H10C 109.5
H10B C100 H10C 109.5
C62 O8 P3 118.82(18)
C72 O9 P3 122.67(19)
C52 O11 P4 121.8(2)
C82 O13 P4 122.6(2)
C92 O14 P4 119.2(2)
O10 P3 O9 117.04(12)
O10 P3 O8 113.96(13)
O9 P3 O8 100.90(11)
O10 P3 C51 116.78(14)
O9 P3 C51 100.88(13)
O8 P3 C51 105.14(13)
O12 P4 O13 116.86(14)
O12 P4 O14 115.74(13)
O13 P4 O14 104.35(13)
O12 P4 O11 115.49(13)
O13 P4 O11 100.06(12)
O14 P4 O11 102.10(13)
C52 Fe2 C56 119.00(15)
C52 Fe2 C51 41.50(12)
C56 Fe2 C51 107.78(15)
C52 Fe2 C57 107.53(14)
C56 Fe2 C57 40.75(14)
C51 Fe2 C57 127.36(14)
C52 Fe2 C60 153.15(17)
C56 Fe2 C60 40.21(16)
C51 Fe2 C60 118.74(15)
C57 Fe2 C60 68.04(14)
C52 Fe2 C55 68.62(13)
C56 Fe2 C55 128.87(14)
C51 Fe2 C55 41.38(13)
C57 Fe2 C55 166.65(14)
C60 Fe2 C55 109.24(13)
C52 Fe2 C58 126.67(15)
C56 Fe2 C58 68.23(16)
C51 Fe2 C58 165.10(15)
C57 Fe2 C58 40.41(15)
C60 Fe2 C58 68.17(16)
C55 Fe2 C58 152.08(15)
C52 Fe2 C59 164.80(17)
C56 Fe2 C59 67.83(15)
C51 Fe2 C59 152.68(16)
C57 Fe2 C59 68.00(16)
C60 Fe2 C59 40.31(18)
C55 Fe2 C59 119.04(15)
C58 Fe2 C59 40.66(17)
C52 Fe2 C54 68.10(13)
C56 Fe2 C54 166.53(14)
C51 Fe2 C54 69.26(13)
C57 Fe2 C54 151.35(14)
C60 Fe2 C54 128.71(15)
C55 Fe2 C54 40.47(13)
C58 Fe2 C54 118.01(15)
C59 Fe2 C54 108.40(15)
C52 Fe2 C53 40.37(12)
C56 Fe2 C53 152.12(14)
C51 Fe2 C53 69.32(13)
C57 Fe2 C53 117.72(14)
C60 Fe2 C53 165.75(17)
C55 Fe2 C53 68.23(13)
C58 Fe2 C53 107.09(15)
C59 Fe2 C53 127.53(16)
C54 Fe2 C53 40.41(13)

loop_
_geom_bond_atom_site_label_1
_geom_bond_atom_site_label_2
_geom_bond_distance
Cl1 C1S 1.798(10)
Cl2 C1S 1.641(11)
C1S H1S1 0.9700
C1S H1S2 0.9700
C1 C2 1.427(4)
C1 C5 1.442(5)
C1 P1 1.772(4)
C1 Fe1 2.025(3)
C2 O4 1.397(4)
C2 C3 1.413(5)
C2 Fe1 2.033(3)
C3 C4 1.413(5)
C3 Fe1 2.055(3)
C3 H3 0.9300
C4 C5 1.418(5)
C4 Fe1 2.043(4)
C4 H4 0.9300
C5 Fe1 2.026(3)
C5 H5 0.9300
C6 C10 1.371(7)
C6 C7 1.395(6)
C6 Fe1 2.043(4)
C6 H6 0.9300
C7 C8 1.424(6)
C7 Fe1 2.044(4)
C7 H7 0.9300
C8 C9 1.417(8)
C8 Fe1 2.015(4)
C8 H8 0.9300
C9 C10 1.382(8)
C9 Fe1 2.010(4)
C9 H9 0.9300
C10 Fe1 2.040(4)
C10 H10 0.9300
C11 C18 1.507(5)
C11 C12 1.531(4)
C11 C17 1.537(4)
C11 C16 1.545(4)
C12 O1 1.459(3)
C12 C13 1.559(4)
C12 H12 0.9800
C13 C20 1.520(4)
C13 C19 1.533(4)
C13 C14 1.559(4)
C14 C15 1.530(5)
C14 C17 1.546(5)
C14 H14 0.9800
C15 C16 1.546(5)
C15 H15A 0.9700
C15 H15B 0.9700
C16 H16A 0.9700
C16 H16B 0.9700
C17 H17A 0.9700
C17 H17B 0.9700
C18 H18A 0.9600
C18 H18B 0.9600
C18 H18C 0.9600
C19 H19A 0.9600
C19 H19B 0.9600
C19 H19C 0.9600
C20 H20A 0.9600
C20 H20B 0.9600
C20 H20C 0.9600
C21 C28 1.512(5)
C21 C22 1.531(5)
C21 C27 1.543(5)
C21 C26 1.544(6)
C22 O2 1.449(4)
C22 C23 1.570(4)
C22 H22 0.9800
C23 C30 1.525(4)
C23 C29 1.529(5)
C23 C24 1.556(4)
C24 C25 1.527(6)
C24 C27 1.535(5)
C24 H24 0.9800
C25 C26 1.546(6)
C25 H25A 0.9700
C25 H25B 0.9700
C26 H26A 0.9700
C26 H26B 0.9700
C27 H27A 0.9700
C27 H27B 0.9700
C28 H28A 0.9600
C28 H28B 0.9600
C28 H28C 0.9600
C29 H29A 0.9600
C29 H29B 0.9600
C29 H29C 0.9600
C30 H30A 0.9600
C30 H30B 0.9600
C30 H30C 0.9600
C31 C38 1.501(6)
C31 C32 1.524(5)
C31 C37 1.537(5)
C31 C36 1.540(6)
C32 O6 1.461(4)
C32 C33 1.565(5)
C32 H32 0.9800
C33 C40 1.520(5)
C33 C39 1.527(5)
C33 C34 1.548(5)
C34 C37 1.534(6)
C34 C35 1.539(6)
C34 H34 0.9800
C35 C36 1.539(5)
C35 H35A 0.9700
C35 H35B 0.9700
C36 H36A 0.9700
C36 H36B 0.9700
C37 H37A 0.9700
C37 H37B 0.9700
C38 H38A 0.9600
C38 H38B 0.9600
C38 H38C 0.9600
C39 H39A 0.9600
C39 H39B 0.9600
C39 H39C 0.9600
C40 H40A 0.9600
C40 H40B 0.9600
C40 H40C 0.9600
C41 C48 1.495(12)
C41 C42 1.516(5)
C41 C48' 1.527(11)
C41 C47 1.530(8)
C41 C46 1.551(9)
C42 O7 1.463(4)
C42 C43 1.557(6)
C42 H42 0.9800
C43 C49 1.512(6)
C43 C50 1.529(6)
C43 C44 1.534(6)
C44 C45 1.508(8)
C44 C47 1.516(8)
C44 H44 0.9800
C45 C46 1.551(11)
C45 H45A 0.9700
C45 H45B 0.9700
C46 H46A 0.9700
C46 H46B 0.9700
C47 H47A 0.9700
C47 H47B 0.9700
C48 H48A 0.9600
C48 H48B 0.9600
C48 H48C 0.9600
C48' H48D 0.9600
C48' H48E 0.9600
C48' H48F 0.9600
C49 H49A 0.9600
C49 H49B 0.9600
C49 H49C 0.9600
C50 H50A 0.9600
C50 H50B 0.9600
C50 H50C 0.9600
O1 P1 1.589(2)
O2 P1 1.575(2)
O3 P1 1.464(2)
O4 P2 1.592(2)
O5 P2 1.453(3)
O6 P2 1.567(3)
O7 P2 1.558(3)
C51 C55 1.438(5)
C51 C52 1.438(4)
C51 P3 1.771(3)
C51 Fe2 2.032(3)
C52 O11 1.386(4)
C52 C53 1.406(4)
C52 Fe2 2.025(3)
C53 C54 1.414(5)
C53 Fe2 2.049(3)
C53 H53 0.9300
C54 C55 1.412(5)
C54 Fe2 2.046(3)
C54 H54 0.9300
C55 Fe2 2.037(3)
C55 H55 0.9300
C56 C60 1.397(6)
C56 C57 1.414(5)
C56 Fe2 2.029(3)
C56 H56 0.9300
C57 C58 1.407(5)
C57 Fe2 2.033(4)
C57 H57 0.9300
C58 C59 1.419(6)
C58 Fe2 2.040(4)
C58 H58 0.9300
C59 C60 1.406(6)
C59 Fe2 2.046(4)
C59 H59 0.9300
C60 Fe2 2.036(3)
C60 H60 0.9300
C61 C68 1.501(5)
C61 C62 1.532(4)
C61 C67 1.539(4)
C61 C66 1.548(5)
C62 O8 1.450(3)
C62 C63 1.563(5)
C62 H62 0.9800
C63 C69 1.533(5)
C63 C70 1.534(4)
C63 C64 1.557(4)
C64 C67 1.519(5)
C64 C65 1.524(5)
C64 H64 0.9800
C65 C66 1.547(6)
C65 H65A 0.9700
C65 H65B 0.9700
C66 H66A 0.9700
C66 H66B 0.9700
C67 H67A 0.9700
C67 H67B 0.9700
C68 H68A 0.9600
C68 H68B 0.9600
C68 H68C 0.9600
C69 H69A 0.9600
C69 H69B 0.9600
C69 H69C 0.9600
C70 H70A 0.9600
C70 H70B 0.9600
C70 H70C 0.9600
C71 C094 1.517(5)
C71 C72 1.528(4)
C71 C76 1.542(5)
C71 C77 1.544(5)
C72 O9 1.450(4)
C72 C73 1.567(4)
C72 H72 0.9800
C73 C79 1.528(4)
C73 C78 1.529(5)
C73 C74 1.553(4)
C74 C77 1.536(5)
C74 C75 1.537(5)
C74 H74 0.9800
C75 C76 1.549(5)
C75 H75A 0.9700
C75 H75B 0.9700
C76 H76A 0.9700
C76 H76B 0.9700
C77 H77A 0.9700
C77 H77B 0.9700
C78 H78A 0.9600
C78 H78B 0.9600
C78 H78C 0.9600
C79 H79A 0.9600
C79 H79B 0.9600
C79 H79C 0.9600
C81 C88 1.512(5)
C81 C82 1.529(5)
C81 C86 1.532(5)
C81 C87 1.533(5)
C82 O13 1.453(4)
C82 C83 1.567(5)
C82 H82 0.9800
C83 C90 1.518(5)
C83 C89 1.530(5)
C83 C84 1.549(5)
C84 C85 1.529(5)
C84 C87 1.532(5)
C84 H84 0.9800
C85 C86 1.550(5)
C85 H85A 0.9700
C85 H85B 0.9700
C86 H86A 0.9700
C86 H86B 0.9700
C87 H87A 0.9700
C87 H87B 0.9700
C88 H88A 0.9600
C88 H88B 0.9600
C88 H88C 0.9600
C89 H89A 0.9600
C89 H89B 0.9600
C89 H89C 0.9600
C90 H90A 0.9600
C90 H90B 0.9600
C90 H90C 0.9600
C91 C98 1.506(6)
C91 C92 1.522(5)
C91 C97 1.537(6)
C91 C96 1.547(6)
C92 O14 1.460(4)
C92 C93 1.560(5)
C92 H92 0.9800
C93 C100 1.519(5)
C93 C99 1.535(5)
C93 C94 1.554(5)
C94 C95 1.522(5)
C94 C97 1.526(6)
C94 H94 0.9800
C094 H09A 0.9600
C094 H09B 0.9600
C094 H09C 0.9600
C95 C96 1.541(7)
C95 H95A 0.9700
C95 H95B 0.9700
C96 H96A 0.9700
C96 H96B 0.9700
C97 H97A 0.9700
C97 H97B 0.9700
C98 H98A 0.9600
C98 H98B 0.9600
C98 H98C 0.9600
C99 H99A 0.9600
C99 H99B 0.9600
C99 H99C 0.9600
C100 H10A 0.9600
C100 H10B 0.9600
C100 H10C 0.9600
O8 P3 1.592(2)
O9 P3 1.573(2)
O10 P3 1.462(2)
O11 P4 1.594(2)
O12 P4 1.452(3)
O13 P4 1.562(2)
O14 P4 1.565(3)

loop_
_geom_torsion_atom_site_label_1
_geom_torsion_atom_site_label_2
_geom_torsion_atom_site_label_3
_geom_torsion_atom_site_label_4
_geom_torsion
C5 C1 C2 O4 -177.0(3)
P1 C1 C2 O4 -1.4(5)
Fe1 C1 C2 O4 122.9(3)
C5 C1 C2 C3 0.9(4)
P1 C1 C2 C3 176.4(3)
Fe1 C1 C2 C3 -59.2(3)
C5 C1 C2 Fe1 60.1(2)
P1 C1 C2 Fe1 -124.4(3)
O4 C2 C3 C4 177.4(3)
C1 C2 C3 C4 -0.3(4)
Fe1 C2 C3 C4 -58.6(3)
O4 C2 C3 Fe1 -124.0(4)
C1 C2 C3 Fe1 58.3(2)
C2 C3 C4 C5 -0.5(4)
Fe1 C3 C4 C5 -58.8(2)
C2 C3 C4 Fe1 58.3(3)
C3 C4 C5 C1 1.1(3)
Fe1 C4 C5 C1 -58.6(2)
C3 C4 C5 Fe1 59.6(2)
C2 C1 C5 C4 -1.2(3)
P1 C1 C5 C4 -177.0(2)
Fe1 C1 C5 C4 59.3(2)
C2 C1 C5 Fe1 -60.5(2)
P1 C1 C5 Fe1 123.7(2)
C10 C6 C7 C8 -0.3(5)
Fe1 C6 C7 C8 58.8(3)
C10 C6 C7 Fe1 -59.1(3)
C6 C7 C8 C9 0.2(5)
Fe1 C7 C8 C9 60.1(3)
C6 C7 C8 Fe1 -59.9(3)
C7 C8 C9 C10 0.0(5)
Fe1 C8 C9 C10 60.9(3)
C7 C8 C9 Fe1 -60.9(3)
C7 C6 C10 C9 0.2(5)
Fe1 C6 C10 C9 -58.7(3)
C7 C6 C10 Fe1 59.0(3)
C8 C9 C10 C6 -0.1(5)
Fe1 C9 C10 C6 59.7(3)
C8 C9 C10 Fe1 -59.8(3)
C18 C11 C12 O1 68.4(3)
C17 C11 C12 O1 -166.4(2)
C16 C11 C12 O1 -61.1(3)
C18 C11 C12 C13 -167.3(3)
C17 C11 C12 C13 -42.1(3)
C16 C11 C12 C13 63.2(3)
O1 C12 C13 C20 9.2(4)
C11 C12 C13 C20 -113.5(3)
O1 C12 C13 C19 -113.1(3)
C11 C12 C13 C19 124.1(3)
O1 C12 C13 C14 130.8(2)
C11 C12 C13 C14 8.0(3)
C20 C13 C14 C15 45.5(4)
C19 C13 C14 C15 167.3(3)
C12 C13 C14 C15 -76.0(3)
C20 C13 C14 C17 150.6(3)
C19 C13 C14 C17 -87.5(3)
C12 C13 C14 C17 29.1(3)
C17 C14 C15 C16 -42.3(3)
C13 C14 C15 C16 64.8(3)
C18 C11 C16 C15 155.3(3)
C12 C11 C16 C15 -75.2(3)
C17 C11 C16 C15 27.2(3)
C14 C15 C16 C11 9.4(3)
C18 C11 C17 C14 -178.5(3)
C12 C11 C17 C14 58.4(3)
C16 C11 C17 C14 -52.2(3)
C15 C14 C17 C11 58.3(3)
C13 C14 C17 C11 -55.2(3)
C28 C21 C22 O2 74.3(4)
C27 C21 C22 O2 -159.9(3)
C26 C21 C22 O2 -55.0(3)
C28 C21 C22 C23 -163.3(3)
C27 C21 C22 C23 -37.5(3)
C26 C21 C22 C23 67.4(4)
O2 C22 C23 C30 -0.7(4)
C21 C22 C23 C30 -120.0(3)
O2 C22 C23 C29 -121.5(3)
C21 C22 C23 C29 119.3(3)
O2 C22 C23 C24 122.0(3)
C21 C22 C23 C24 2.8(3)
C30 C23 C24 C25 48.8(4)
C29 C23 C24 C25 171.4(3)
C22 C23 C24 C25 -72.8(3)
C30 C23 C24 C27 155.1(3)
C29 C23 C24 C27 -82.4(3)
C22 C23 C24 C27 33.4(3)
C27 C24 C25 C26 -39.1(3)
C23 C24 C25 C26 68.2(4)
C28 C21 C26 C25 159.9(3)
C22 C21 C26 C25 -72.8(3)
C27 C21 C26 C25 31.2(3)
C24 C25 C26 C21 4.7(4)
C25 C24 C27 C21 57.6(3)
C23 C24 C27 C21 -56.4(3)
C28 C21 C27 C24 178.6(3)
C22 C21 C27 C24 56.9(3)
C26 C21 C27 C24 -54.1(3)
C38 C31 C32 O6 73.9(4)
C37 C31 C32 O6 -160.3(3)
C36 C31 C32 O6 -56.0(4)
C38 C31 C32 C33 -163.6(3)
C37 C31 C32 C33 -37.8(4)
C36 C31 C32 C33 66.5(3)
O6 C32 C33 C40 2.6(4)
C31 C32 C33 C40 -119.2(3)
O6 C32 C33 C39 -118.5(3)
C31 C32 C33 C39 119.7(3)
O6 C32 C33 C34 125.2(3)
C31 C32 C33 C34 3.4(3)
C40 C33 C34 C37 153.7(3)
C39 C33 C34 C37 -83.5(4)
C32 C33 C34 C37 32.7(3)
C40 C33 C34 C35 47.9(4)
C39 C33 C34 C35 170.7(3)
C32 C33 C34 C35 -73.1(4)
C37 C34 C35 C36 -39.6(4)
C33 C34 C35 C36 67.9(4)
C34 C35 C36 C31 5.5(4)
C38 C31 C36 C35 158.3(3)
C32 C31 C36 C35 -72.5(4)
C37 C31 C36 C35 30.5(4)
C35 C34 C37 C31 58.0(4)
C33 C34 C37 C31 -56.3(4)
C38 C31 C37 C34 179.7(4)
C32 C31 C37 C34 56.5(4)
C36 C31 C37 C34 -54.0(4)
C48 C41 C42 O7 54.6(13)
C48' C41 C42 O7 78.4(7)
C47 C41 C42 O7 -161.9(4)
C46 C41 C42 O7 -59.7(6)
C48 C41 C42 C43 177.1(12)
C48' C41 C42 C43 -159.1(6)
C47 C41 C42 C43 -39.4(5)
C46 C41 C42 C43 62.8(6)
O7 C42 C43 C49 4.4(5)
C41 C42 C43 C49 -118.0(4)
O7 C42 C43 C50 -114.9(3)
C41 C42 C43 C50 122.6(4)
O7 C42 C43 C44 127.7(3)
C41 C42 C43 C44 5.2(4)
C49 C43 C44 C45 44.5(7)
C50 C43 C44 C45 165.4(6)
C42 C43 C44 C45 -78.0(6)
C49 C43 C44 C47 153.9(5)
C50 C43 C44 C47 -85.2(5)
C42 C43 C44 C47 31.4(5)
C47 C44 C45 C46 -37.5(6)
C43 C44 C45 C46 70.1(6)
C44 C45 C46 C41 2.8(6)
C48 C41 C46 C45 165.2(13)
C42 C41 C46 C45 -70.8(6)
C48' C41 C46 C45 157.1(10)
C47 C41 C46 C45 31.7(5)
C45 C44 C47 C41 58.4(5)
C43 C44 C47 C41 -55.6(5)
C48 C41 C47 C44 -165.1(15)
C42 C41 C47 C44 58.5(5)
C48' C41 C47 C44 176.0(9)
C46 C41 C47 C44 -52.3(5)
C11 C12 O1 P1 -133.0(2)
C13 C12 O1 P1 107.4(3)
C21 C22 O2 P1 -141.0(2)
C23 C22 O2 P1 101.9(3)
C3 C2 O4 P2 -3.9(5)
C1 C2 O4 P2 173.5(2)
Fe1 C2 O4 P2 -98.4(3)
C31 C32 O6 P2 -121.0(3)
C33 C32 O6 P2 120.1(3)
C41 C42 O7 P2 -123.2(4)
C43 C42 O7 P2 119.5(3)
C22 O2 P1 O3 -67.5(3)
C22 O2 P1 O1 56.9(2)
C22 O2 P1 C1 165.1(2)
C12 O1 P1 O3 -56.0(2)
C12 O1 P1 O2 177.3(2)
C12 O1 P1 C1 73.4(2)
C2 C1 P1 O3 30.9(3)
C5 C1 P1 O3 -154.3(2)
Fe1 C1 P1 O3 -64.2(2)
C2 C1 P1 O2 158.5(3)
C5 C1 P1 O2 -26.7(3)
Fe1 C1 P1 O2 63.4(2)
C2 C1 P1 O1 -96.5(3)
C5 C1 P1 O1 78.2(3)
Fe1 C1 P1 O1 168.35(18)
C42 O7 P2 O5 50.9(3)
C42 O7 P2 O6 179.4(2)
C42 O7 P2 O4 -75.6(2)
C32 O6 P2 O5 53.6(3)
C32 O6 P2 O7 -74.3(3)
C32 O6 P2 O4 -179.8(2)
C2 O4 P2 O5 37.2(3)
C2 O4 P2 O7 163.4(2)
C2 O4 P2 O6 -89.9(3)
C55 C51 C52 O11 -178.9(3)
P3 C51 C52 O11 -6.1(4)
Fe2 C51 C52 O11 120.9(3)
C55 C51 C52 C53 0.6(4)
P3 C51 C52 C53 173.4(2)
Fe2 C51 C52 C53 -59.7(2)
C55 C51 C52 Fe2 60.2(2)
P3 C51 C52 Fe2 -126.9(3)
O11 C52 C53 C54 179.4(3)
C51 C52 C53 C54 -0.1(4)
Fe2 C52 C53 C54 -59.0(2)
O11 C52 C53 Fe2 -121.6(3)
C51 C52 C53 Fe2 58.9(2)
C52 C53 C54 C55 -0.5(4)
Fe2 C53 C54 C55 -59.0(2)
C52 C53 C54 Fe2 58.5(2)
C53 C54 C55 C51 0.8(3)
Fe2 C54 C55 C51 -58.4(2)
C53 C54 C55 Fe2 59.3(2)
C52 C51 C55 C54 -0.8(3)
P3 C51 C55 C54 -173.9(2)
Fe2 C51 C55 C54 59.0(2)
C52 C51 C55 Fe2 -59.9(2)
P3 C51 C55 Fe2 127.0(2)
C60 C56 C57 C58 -0.2(4)
Fe2 C56 C57 C58 59.7(3)
C60 C56 C57 Fe2 -59.9(2)
C56 C57 C58 C59 0.4(4)
Fe2 C57 C58 C59 59.7(3)
C56 C57 C58 Fe2 -59.4(2)
C57 C58 C59 C60 -0.5(4)
Fe2 C58 C59 C60 59.0(2)
C57 C58 C59 Fe2 -59.5(3)
C57 C56 C60 C59 -0.1(4)
Fe2 C56 C60 C59 -59.8(2)
C57 C56 C60 Fe2 59.7(2)
C58 C59 C60 C56 0.4(4)
Fe2 C59 C60 C56 59.4(2)
C58 C59 C60 Fe2 -59.0(2)
C68 C61 C62 O8 68.9(4)
C67 C61 C62 O8 -164.7(3)
C66 C61 C62 O8 -60.1(3)
C68 C61 C62 C63 -166.9(3)
C67 C61 C62 C63 -40.6(3)
C66 C61 C62 C63 64.1(3)
O8 C62 C63 C69 -114.5(3)
C61 C62 C63 C69 123.5(3)
O8 C62 C63 C70 7.4(4)
C61 C62 C63 C70 -114.7(3)
O8 C62 C63 C64 128.6(3)
C61 C62 C63 C64 6.6(3)
C69 C63 C64 C67 -86.1(3)
C70 C63 C64 C67 151.6(3)
C62 C63 C64 C67 30.8(3)
C69 C63 C64 C65 167.0(3)
C70 C63 C64 C65 44.7(4)
C62 C63 C64 C65 -76.2(3)
C67 C64 C65 C66 -42.3(3)
C63 C64 C65 C66 65.9(4)
C64 C65 C66 C61 8.7(3)
C68 C61 C66 C65 155.9(3)
C62 C61 C66 C65 -75.1(3)
C67 C61 C66 C65 27.2(3)
C65 C64 C67 C61 58.7(3)
C63 C64 C67 C61 -56.1(3)
C68 C61 C67 C64 -178.1(3)
C62 C61 C67 C64 58.4(3)
C66 C61 C67 C64 -52.1(3)
C094 C71 C72 O9 73.7(4)
C76 C71 C72 O9 -55.0(3)
C77 C71 C72 O9 -160.6(2)
C094 C71 C72 C73 -163.5(3)
C76 C71 C72 C73 67.8(3)
C77 C71 C72 C73 -37.8(3)
O9 C72 C73 C79 1.0(4)
C71 C72 C73 C79 -119.1(3)
O9 C72 C73 C78 -120.1(3)
C71 C72 C73 C78 119.8(3)
O9 C72 C73 C74 123.2(3)
C71 C72 C73 C74 3.1(3)
C79 C73 C74 C77 154.8(3)
C78 C73 C74 C77 -83.1(3)
C72 C73 C74 C77 33.3(3)
C79 C73 C74 C75 48.9(4)
C78 C73 C74 C75 171.0(3)
C72 C73 C74 C75 -72.6(3)
C77 C74 C75 C76 -40.6(3)
C73 C74 C75 C76 66.7(3)
C094 C71 C76 C75 158.4(3)
C72 C71 C76 C75 -74.3(3)
C77 C71 C76 C75 29.5(3)
C74 C75 C76 C71 6.6(3)
C75 C74 C77 C71 57.8(3)
C73 C74 C77 C71 -56.4(3)
C094 C71 C77 C74 179.1(3)
C72 C71 C77 C74 56.9(3)
C76 C71 C77 C74 -53.5(3)
C88 C81 C82 O13 75.5(4)
C86 C81 C82 O13 -53.8(3)
C87 C81 C82 O13 -158.3(3)
C88 C81 C82 C83 -163.2(3)
C86 C81 C82 C83 67.5(3)
C87 C81 C82 C83 -36.9(3)
O13 C82 C83 C90 1.2(4)
C81 C82 C83 C90 -119.9(3)
O13 C82 C83 C89 -119.7(3)
C81 C82 C83 C89 119.2(3)
O13 C82 C83 C84 123.6(3)
C81 C82 C83 C84 2.5(3)
C90 C83 C84 C85 48.9(4)
C89 C83 C84 C85 170.6(3)
C82 C83 C84 C85 -72.5(3)
C90 C83 C84 C87 154.6(3)
C89 C83 C84 C87 -83.8(4)
C82 C83 C84 C87 33.2(3)
C87 C84 C85 C86 -38.6(3)
C83 C84 C85 C86 69.0(4)
C88 C81 C86 C85 159.1(3)
C82 C81 C86 C85 -71.6(3)
C87 C81 C86 C85 31.8(4)
C84 C85 C86 C81 4.1(4)
C85 C84 C87 C81 57.8(3)
C83 C84 C87 C81 -56.3(3)
C88 C81 C87 C84 179.9(4)
C82 C81 C87 C84 55.9(3)
C86 C81 C87 C84 -55.0(3)
C98 C91 C92 O14 69.9(4)
C97 C91 C92 O14 -164.6(3)
C96 C91 C92 O14 -60.7(4)
C98 C91 C92 C93 -166.7(3)
C97 C91 C92 C93 -41.2(3)
C96 C91 C92 C93 62.6(4)
O14 C92 C93 C100 6.9(4)
C91 C92 C93 C100 -115.4(3)
O14 C92 C93 C99 -113.9(3)
C91 C92 C93 C99 123.8(3)
O14 C92 C93 C94 129.7(3)
C91 C92 C93 C94 7.4(3)
C100 C93 C94 C95 45.7(5)
C99 C93 C94 C95 167.0(4)
C92 C93 C94 C95 -76.6(4)
C100 C93 C94 C97 152.1(3)
C99 C93 C94 C97 -86.6(4)
C92 C93 C94 C97 29.7(3)
C97 C94 C95 C96 -40.8(4)
C93 C94 C95 C96 66.4(4)
C94 C95 C96 C91 7.4(4)
C98 C91 C96 C95 156.7(4)
C92 C91 C96 C95 -73.6(4)
C97 C91 C96 C95 28.3(4)
C95 C94 C97 C91 58.3(3)
C93 C94 C97 C91 -55.4(3)
C98 C91 C97 C94 -179.0(3)
C92 C91 C97 C94 58.6(3)
C96 C91 C97 C94 -52.2(3)
C61 C62 O8 P3 -134.4(2)
C63 C62 O8 P3 106.7(3)
C71 C72 O9 P3 -137.8(2)
C73 C72 O9 P3 104.5(3)
C53 C52 O11 P4 -5.8(5)
C51 C52 O11 P4 173.5(2)
Fe2 C52 O11 P4 -99.5(3)
C81 C82 O13 P4 -121.0(3)
C83 C82 O13 P4 120.9(3)
C91 C92 O14 P4 -123.9(3)
C93 C92 O14 P4 117.3(3)
C72 O9 P3 O10 -66.0(3)
C72 O9 P3 O8 58.2(2)
C72 O9 P3 C51 166.2(2)
C62 O8 P3 O10 -53.9(3)
C62 O8 P3 O9 179.7(2)
C62 O8 P3 C51 75.2(2)
C55 C51 P3 O10 -161.7(2)
C52 C51 P3 O10 26.8(3)
Fe2 C51 P3 O10 -68.3(2)
C55 C51 P3 O9 -33.7(3)
C52 C51 P3 O9 154.8(3)
Fe2 C51 P3 O9 59.7(2)
C55 C51 P3 O8 70.9(3)
C52 C51 P3 O8 -100.6(3)
Fe2 C51 P3 O8 164.3(2)
C82 O13 P4 O12 59.3(3)
C82 O13 P4 O14 -69.9(3)
C82 O13 P4 O11 -175.3(2)
C92 O14 P4 O12 38.7(3)
C92 O14 P4 O13 168.6(2)
C92 O14 P4 O11 -87.6(2)
C52 O11 P4 O12 45.6(3)
C52 O11 P4 O13 -80.8(2)
C52 O11 P4 O14 172.1(2)
